data_7216141
loop_
_publ_author_name
'Lorbach, Andreas'
'Maverick, Emily'
'Carreras, Abel'
'Alemany, Pere'
'Wu, Guang'
'Garcia-Garibay, Miguel A'
'Bazan, Guillermo C.'

_publ_section_title
;
 A fullerene-carbene adduct as a crystalline molecular rotor: remarkable
 behavior of a spherically-shaped rotator.
;
_journal_issue 25
_journal_name_full 'Physical chemistry chemical physics : PCCP'
_journal_page_first 12980
_journal_page_last 12986
_journal_paper_doi 10.1039/c4cp01036a
_journal_volume 16
_journal_year 2014
_chemical_formula_moiety 'C87 H36 N2, 2(C7 H8)'
_chemical_formula_sum 'C101 H52 N2'
_chemical_formula_weight 1293.45
_chemical_melting_point 'Decomposition >500 C'
_chemical_name_common IDipp-C60
_chemical_name_systematic
; 
 1,3-bis(diisopropylphenyl)imidazol-2-ylidene-C60 adduct,
 toluene (two molecules) solvate 
;
_space_group_IT_number 14
_symmetry_cell_setting monoclinic
_symmetry_space_group_name_Hall '-P 2ybc'
_symmetry_space_group_name_H-M 'P 1 21/c 1'
_atom_sites_solution_hydrogens geom
_atom_sites_solution_primary direct
_atom_sites_solution_secondary difmap
_audit_creation_method SHELXL-97
_cell_angle_alpha 90.00
_cell_angle_beta 93.8870(10)
_cell_angle_gamma 90.00
_cell_formula_units_Z 4
_cell_length_a 14.5190(8)
_cell_length_b 19.3733(11)
_cell_length_c 22.0000(13)
_cell_measurement_temperature 100(2)
_cell_volume 6173.9(6)
_computing_cell_refinement 'Bruker SAINT'
_computing_data_collection 'Bruker APEX2'
_computing_data_reduction 'Bruker SAINT'
_computing_molecular_graphics 'Bruker SHELXTL'
_computing_publication_material 'Bruker SHELXTL'
_computing_structure_refinement 'SHELXL-97 (Sheldrick, 2008)'
_computing_structure_solution 'SHELXS-97 (Sheldrick, 2008)'
_diffrn_ambient_temperature 100(2)
_diffrn_measured_fraction_theta_full 0.998
_diffrn_measured_fraction_theta_max 0.998
_diffrn_measurement_device_type 'Bruker Kappa APEX II'
_diffrn_measurement_method 'Omega scan'
_diffrn_radiation_monochromator graphite
_diffrn_radiation_source 'fine-focus sealed tube'
_diffrn_radiation_type MoK\a
_diffrn_radiation_wavelength 0.71073
_diffrn_reflns_av_R_equivalents 0.0292
_diffrn_reflns_av_sigmaI/netI 0.0351
_diffrn_reflns_limit_h_max 20
_diffrn_reflns_limit_h_min -20
_diffrn_reflns_limit_k_max 27
_diffrn_reflns_limit_k_min -27
_diffrn_reflns_limit_l_max 31
_diffrn_reflns_limit_l_min -31
_diffrn_reflns_number 54477
_diffrn_reflns_theta_full 30.64
_diffrn_reflns_theta_max 30.64
_diffrn_reflns_theta_min 1.40
_exptl_absorpt_coefficient_mu 0.080
_exptl_absorpt_correction_T_max 0.746
_exptl_absorpt_correction_T_min 0.664
_exptl_absorpt_correction_type multi-scan
_exptl_absorpt_process_details sadabs
_exptl_crystal_colour black
_exptl_crystal_density_diffrn 1.392
_exptl_crystal_density_method 'not measured'
_exptl_crystal_description block
_exptl_crystal_F_000 2688
_exptl_crystal_size_max 0.4
_exptl_crystal_size_mid 0.3
_exptl_crystal_size_min 0.2
_refine_diff_density_max 0.677
_refine_diff_density_min -0.314
_refine_diff_density_rms 0.056
_refine_ls_extinction_method none
_refine_ls_goodness_of_fit_ref 1.026
_refine_ls_hydrogen_treatment constr
_refine_ls_matrix_type full
_refine_ls_number_parameters 981
_refine_ls_number_reflns 19020
_refine_ls_number_restraints 0
_refine_ls_restrained_S_all 1.026
_refine_ls_R_factor_all 0.0752
_refine_ls_R_factor_gt 0.0519
_refine_ls_shift/su_max 0.001
_refine_ls_shift/su_mean 0.000
_refine_ls_structure_factor_coef Fsqd
_refine_ls_weighting_details 'calc w=1/[\s^2^(Fo^2^)+(0.0707P)^2^+2.7738P] where P=(Fo^2^+2Fc^2^)/3'
_refine_ls_weighting_scheme calc
_refine_ls_wR_factor_gt 0.1291
_refine_ls_wR_factor_ref 0.1437
_reflns_number_gt 14118
_reflns_number_total 19020
_reflns_threshold_expression >2sigma(I)
_cod_data_source_file c4cp01036a4.cif
_cod_data_source_block a04252011_0m
_cod_depositor_comments 'Adding full bibliography for 7216130--7216142.cif.'
_cod_original_sg_symbol_H-M 'P 21/c'
_cod_database_code 7216141

loop_
_symmetry_equiv_pos_as_xyz
'x, y, z'
'-x, y+1/2, -z+1/2'
'-x, -y, -z'
'x, -y-1/2, z-1/2'

loop_
_atom_site_label
_atom_site_type_symbol
_atom_site_fract_x
_atom_site_fract_y
_atom_site_fract_z
_atom_site_U_iso_or_equiv
_atom_site_adp_type
_atom_site_occupancy
_atom_site_symmetry_multiplicity
_atom_site_calc_flag
_atom_site_refinement_flags
_atom_site_disorder_assembly
_atom_site_disorder_group
N1 N 0.25257(7) 0.30151(5) 0.29458(5) 0.01311(19) Uani 1 1 d . A .
N2 N 0.24914(7) 0.18988(5) 0.29125(5) 0.01320(19) Uani 1 1 d . A .
C1 C 0.30019(8) 0.24418(6) 0.31252(5) 0.0117(2) Uani 1 1 d . . .
C2 C 0.17185(9) 0.28326(7) 0.26141(6) 0.0178(2) Uani 1 1 d . . .
H2 H 0.1267 0.3139 0.2434 0.021 Uiso 1 1 calc R A .
C3 C 0.16951(9) 0.21366(7) 0.25945(6) 0.0185(2) Uani 1 1 d . A .
H3 H 0.1222 0.1861 0.2400 0.022 Uiso 1 1 calc R . .
C4 C 0.27684(8) 0.37311(6) 0.30674(6) 0.0131(2) Uani 1 1 d . . .
C5 C 0.24616(8) 0.40356(6) 0.35956(6) 0.0151(2) Uani 1 1 d . A .
C6 C 0.27017(9) 0.47265(7) 0.36969(6) 0.0199(3) Uani 1 1 d . . .
H6 H 0.2518 0.4953 0.4052 0.024 Uiso 1 1 calc R A .
C7 C 0.32047(10) 0.50873(7) 0.32870(7) 0.0223(3) Uani 1 1 d . A .
H7 H 0.3361 0.5557 0.3366 0.027 Uiso 1 1 calc R . .
C8 C 0.34815(9) 0.47714(7) 0.27643(6) 0.0188(2) Uani 1 1 d . . .
H8 H 0.3819 0.5029 0.2486 0.023 Uiso 1 1 calc R A .
C9 C 0.32711(8) 0.40792(6) 0.26404(6) 0.0139(2) Uani 1 1 d . A .
C10 C 0.18926(9) 0.36410(7) 0.40359(6) 0.0200(3) Uani 1 1 d . . .
H10 H 0.2067 0.3143 0.4014 0.024 Uiso 1 1 calc R A .
C11 C 0.20872(12) 0.38779(9) 0.46954(7) 0.0310(3) Uani 1 1 d . A .
H11A H 0.2754 0.3871 0.4799 0.046 Uiso 1 1 calc R . .
H11B H 0.1779 0.3566 0.4968 0.046 Uiso 1 1 calc R . .
H11C H 0.1853 0.4348 0.4741 0.046 Uiso 1 1 calc R . .
C12 C 0.08558(10) 0.36980(9) 0.38504(8) 0.0301(3) Uani 1 1 d . A .
H12A H 0.0505 0.3438 0.4139 0.045 Uiso 1 1 calc R . .
H12B H 0.0732 0.3509 0.3440 0.045 Uiso 1 1 calc R . .
H12C H 0.0669 0.4184 0.3854 0.045 Uiso 1 1 calc R . .
C13 C 0.35740(9) 0.37328(7) 0.20667(6) 0.0171(2) Uani 1 1 d . . .
H13 H 0.3603 0.3225 0.2145 0.020 Uiso 1 1 calc R A .
C14 C 0.28657(11) 0.38555(9) 0.15274(7) 0.0270(3) Uani 1 1 d . A .
H16A H 0.2270 0.3657 0.1620 0.041 Uiso 1 1 calc R . .
H16B H 0.3080 0.3635 0.1162 0.041 Uiso 1 1 calc R . .
H16C H 0.2794 0.4353 0.1456 0.041 Uiso 1 1 calc R . .
C15 C 0.45364(10) 0.39670(8) 0.19056(6) 0.0223(3) Uani 1 1 d . A .
H15A H 0.4503 0.4441 0.1751 0.034 Uiso 1 1 calc R . .
H15B H 0.4759 0.3661 0.1592 0.034 Uiso 1 1 calc R . .
H15C H 0.4962 0.3948 0.2270 0.034 Uiso 1 1 calc R . .
C16 C 0.26473(8) 0.11571(6) 0.29631(5) 0.0122(2) Uani 1 1 d . . .
C17 C 0.22533(8) 0.08046(6) 0.34370(6) 0.0139(2) Uani 1 1 d . A .
C18 C 0.23213(9) 0.00857(6) 0.34313(6) 0.0180(2) Uani 1 1 d . . .
H18 H 0.2055 -0.0175 0.3740 0.022 Uiso 1 1 calc R A .
C19 C 0.27714(10) -0.02542(7) 0.29825(6) 0.0209(3) Uani 1 1 d . A .
H19 H 0.2809 -0.0744 0.2987 0.025 Uiso 1 1 calc R . .
C20 C 0.31682(9) 0.01146(7) 0.25267(6) 0.0186(2) Uani 1 1 d . . .
H20 H 0.3487 -0.0126 0.2229 0.022 Uiso 1 1 calc R A .
C21 C 0.31052(8) 0.08333(6) 0.24998(6) 0.0143(2) Uani 1 1 d . A .
C22 C 0.17855(9) 0.11762(7) 0.39424(6) 0.0191(2) Uani 1 1 d . . .
H22 H 0.2053 0.1651 0.3980 0.023 Uiso 1 1 calc R A .
C23 C 0.07441(11) 0.12484(11) 0.37866(8) 0.0370(4) Uani 1 1 d . A .
H23A H 0.0638 0.1505 0.3404 0.055 Uiso 1 1 calc R . .
H23B H 0.0463 0.1498 0.4115 0.055 Uiso 1 1 calc R . .
H23C H 0.0466 0.0789 0.3741 0.055 Uiso 1 1 calc R . .
C24 C 0.19489(11) 0.08197(8) 0.45623(7) 0.0248(3) Uani 1 1 d . A .
H24A H 0.1610 0.0382 0.4558 0.037 Uiso 1 1 calc R . .
H24B H 0.1731 0.1119 0.4882 0.037 Uiso 1 1 calc R . .
H24C H 0.2610 0.0730 0.4644 0.037 Uiso 1 1 calc R . .
C25 C 0.35343(9) 0.12396(7) 0.19972(6) 0.0193(2) Uani 1 1 d . . .
H25 H 0.3730 0.1698 0.2170 0.023 Uiso 1 1 calc R A .
C26 C 0.43919(11) 0.08859(8) 0.17738(7) 0.0274(3) Uani 1 1 d . A .
H26B H 0.4795 0.0738 0.2125 0.041 Uiso 1 1 calc R . .
H26C H 0.4725 0.1211 0.1527 0.041 Uiso 1 1 calc R . .
H26A H 0.4204 0.0483 0.1526 0.041 Uiso 1 1 calc R . .
C27 C 0.28439(12) 0.13723(10) 0.14506(7) 0.0339(4) Uani 1 1 d . A .
H27B H 0.2664 0.0932 0.1258 0.051 Uiso 1 1 calc R . .
H27C H 0.3131 0.1667 0.1155 0.051 Uiso 1 1 calc R . .
H27A H 0.2295 0.1603 0.1590 0.051 Uiso 1 1 calc R . .
C28 C 0.39310(9) 0.24179(7) 0.34897(6) 0.0107(2) Uani 0.9143(12) 1 d P A 1
C29 C 0.39289(9) 0.28257(7) 0.41008(6) 0.0136(2) Uani 0.9143(12) 1 d P A 1
C30 C 0.46942(9) 0.28243(7) 0.31731(6) 0.0125(2) Uani 0.9143(12) 1 d P A 1
C31 C 0.42680(9) 0.16863(7) 0.36199(6) 0.0143(2) Uani 0.9143(12) 1 d P A 1
C32 C 0.39273(9) 0.25049(8) 0.46618(6) 0.0165(3) Uani 0.9143(12) 1 d P A 1
C33 C 0.40544(9) 0.17619(8) 0.47317(7) 0.0178(3) Uani 0.9143(12) 1 d P A 1
C34 C 0.42683(10) 0.13899(7) 0.42158(7) 0.0180(3) Uani 0.9143(12) 1 d P A 1
C35 C 0.44261(9) 0.34654(7) 0.40527(6) 0.0157(3) Uani 0.9143(12) 1 d P A 1
C36 C 0.4895(2) 0.34624(8) 0.34881(7) 0.0135(5) Uani 0.9143(12) 1 d P A 1
C37 C 0.50074(10) 0.13902(7) 0.33244(6) 0.0163(3) Uani 0.9143(12) 1 d P A 1
C38 C 0.55475(10) 0.17543(8) 0.29309(6) 0.0182(3) Uani 0.9143(12) 1 d P A 1
C39 C 0.53911(10) 0.24972(7) 0.28845(6) 0.0148(2) Uani 0.9143(12) 1 d P A 1
C40 C 0.73340(10) 0.36028(9) 0.34780(8) 0.0241(3) Uani 0.9143(12) 1 d P A 1
C41 C 0.64558(10) 0.34674(8) 0.31396(7) 0.0194(3) Uani 0.9143(12) 1 d P A 1
C42 C 0.57404(10) 0.37957(7) 0.34615(7) 0.0175(3) Uani 0.9143(12) 1 d P A 1
C43 C 0.69910(10) 0.23002(9) 0.29029(7) 0.0209(3) Uani 0.9143(12) 1 d P A 1
C44 C 0.65341(11) 0.16381(9) 0.29563(7) 0.0220(3) Uani 0.9143(12) 1 d P A 1
C45 C 0.61670(10) 0.41337(7) 0.39976(7) 0.0195(3) Uani 0.9143(12) 1 d P A 1
C46 C 0.78157(11) 0.12657(9) 0.36717(7) 0.0246(3) Uani 0.9143(12) 1 d P A 1
C47 C 0.82649(10) 0.18990(10) 0.36210(7) 0.0259(3) Uani 0.9143(12) 1 d P A 1
C48 C 0.78326(10) 0.24324(9) 0.32264(7) 0.0232(3) Uani 0.9143(12) 1 d P A 1
C49 C 0.63795(11) 0.07291(7) 0.37159(7) 0.0223(3) Uani 0.9143(12) 1 d P A 1
C50 C 0.54373(11) 0.08493(7) 0.37129(8) 0.0193(3) Uani 0.9143(12) 1 d P A 1
C51 C 0.49749(10) 0.08483(7) 0.42651(7) 0.0196(3) Uani 0.9143(12) 1 d P A 1
C52 C 0.54633(10) 0.07283(7) 0.48177(7) 0.0215(3) Uani 0.9143(12) 1 d P A 1
C53 C 0.43640(10) 0.28471(8) 0.51970(6) 0.0194(3) Uani 0.9143(12) 1 d P A 1
C54 C 0.69048(14) 0.06009(7) 0.42963(8) 0.0227(3) Uani 0.9143(12) 1 d P A 1
C55 C 0.77933(10) 0.09357(8) 0.42664(8) 0.0237(3) Uani 0.9143(12) 1 d P A 1
C56 C 0.82021(10) 0.12575(8) 0.47813(8) 0.0241(3) Uani 0.9143(12) 1 d P A 1
C57 C 0.77299(13) 0.12590(16) 0.53451(7) 0.0214(4) Uani 0.9143(12) 1 d P A 1
C58 C 0.68729(12) 0.09401(8) 0.53670(9) 0.0214(3) Uani 0.9143(12) 1 d P A 1
C59 C 0.61477(10) 0.12715(8) 0.56894(7) 0.0205(3) Uani 0.9143(12) 1 d P A 1
C60 C 0.47977(10) 0.34823(8) 0.51510(7) 0.0203(3) Uani 0.9143(12) 1 d P A 1
C61 C 0.52726(11) 0.11380(8) 0.53538(7) 0.0216(3) Uani 0.9143(12) 1 d P A 1
C62 C 0.45966(11) 0.16487(8) 0.52977(7) 0.0205(3) Uani 0.9143(12) 1 d P A 1
C63 C 0.47779(10) 0.23091(9) 0.55918(6) 0.0209(3) Uani 0.9143(12) 1 d P A 1
C64 C 0.56139(14) 0.24367(10) 0.59232(7) 0.0206(3) Uani 0.9143(12) 1 d P A 1
C65 C 0.63193(10) 0.19061(8) 0.59778(6) 0.0204(3) Uani 0.9143(12) 1 d P A 1
C66 C 0.72109(10) 0.22391(8) 0.59466(7) 0.0204(3) Uani 0.9143(12) 1 d P A 1
C67 C 0.70591(11) 0.29803(8) 0.58849(7) 0.0222(3) Uani 0.9143(12) 1 d P A 1
C68 C 0.71517(10) 0.40151(8) 0.40138(8) 0.0226(3) Uani 0.9143(12) 1 d P A 1
C69 C 0.60648(11) 0.31049(9) 0.58654(7) 0.0227(3) Uani 0.9143(12) 1 d P A 1
C70 C 0.57153(14) 0.41402(8) 0.45333(8) 0.0216(3) Uani 0.9143(12) 1 d P A 1
C71 C 0.56678(11) 0.36121(8) 0.54917(7) 0.0223(3) Uani 0.9143(12) 1 d P A 1
C72 C 0.48246(10) 0.38048(7) 0.45637(7) 0.0184(3) Uani 0.9143(12) 1 d P A 1
C73 C 0.62383(11) 0.40205(8) 0.51123(7) 0.0229(3) Uani 0.9143(12) 1 d P A 1
C74 C 0.71846(11) 0.39024(8) 0.51229(8) 0.0229(3) Uani 0.9143(12) 1 d P A 1
C75 C 0.80083(10) 0.30928(9) 0.35239(8) 0.0255(3) Uani 0.9143(12) 1 d P A 1
C76 C 0.86820(10) 0.22402(9) 0.41602(7) 0.0241(3) Uani 0.9143(12) 1 d P A 1
C77 C 0.86564(10) 0.19210(9) 0.47276(8) 0.0225(3) Uani 0.9143(12) 1 d P A 1
C78 C 0.75999(11) 0.33708(8) 0.55162(7) 0.0224(3) Uani 0.9143(12) 1 d P A 1
C79 C 0.83554(10) 0.33700(8) 0.46064(8) 0.0249(3) Uani 0.9143(12) 1 d P A 1
C80 C 0.83265(10) 0.30411(8) 0.51998(8) 0.0222(3) Uani 0.9143(12) 1 d P A 1
C81 C 0.85306(10) 0.29748(9) 0.40999(8) 0.0248(3) Uani 0.9143(12) 1 d P A 1
C82 C 0.84653(10) 0.23305(8) 0.52555(7) 0.0213(3) Uani 0.9143(12) 1 d P A 1
C83 C 0.79007(10) 0.19233(8) 0.56405(7) 0.0208(3) Uani 0.9143(12) 1 d P A 1
C84 C 0.62879(10) 0.28290(9) 0.28600(7) 0.0183(3) Uani 0.9143(12) 1 d P A 1
C85 C 0.64485(10) 0.06011(7) 0.48317(7) 0.0206(3) Uani 0.9143(12) 1 d P A 1
C86 C 0.76499(11) 0.39033(8) 0.45650(8) 0.0241(3) Uani 0.9143(12) 1 d P A 1
C87 C 0.69513(11) 0.11292(8) 0.33324(7) 0.0233(3) Uani 0.9143(12) 1 d P A 1
C88 C 0.96198(10) 0.44428(8) 0.69021(7) 0.0251(3) Uani 1 1 d . . .
C89 C 0.93273(11) 0.42999(8) 0.62987(8) 0.0280(3) Uani 1 1 d . . .
H89 H 0.8739 0.4095 0.6210 0.034 Uiso 1 1 calc R . .
C90 C 0.98781(12) 0.44505(8) 0.58254(7) 0.0309(3) Uani 1 1 d . . .
H90 H 0.9671 0.4342 0.5418 0.037 Uiso 1 1 calc R . .
C91 C 1.07317(11) 0.47599(8) 0.59480(8) 0.0295(3) Uani 1 1 d . . .
H91 H 1.1107 0.4872 0.5625 0.035 Uiso 1 1 calc R . .
C92 C 1.10325(10) 0.49046(8) 0.65454(7) 0.0254(3) Uani 1 1 d . . .
H92 H 1.1617 0.5116 0.6632 0.031 Uiso 1 1 calc R . .
C93 C 1.04861(10) 0.47423(8) 0.70179(7) 0.0239(3) Uani 1 1 d . . .
H93 H 1.0705 0.4837 0.7426 0.029 Uiso 1 1 calc R . .
C94 C 0.90072(13) 0.42875(12) 0.74098(9) 0.0468(5) Uani 1 1 d . . .
H94A H 0.8577 0.3916 0.7284 0.070 Uiso 1 1 calc R . .
H94B H 0.8658 0.4702 0.7504 0.070 Uiso 1 1 calc R . .
H94D H 0.9387 0.4143 0.7773 0.070 Uiso 1 1 calc R . .
C95 C 0.03463(10) 0.29183(8) 0.11576(7) 0.0236(3) Uani 1 1 d . . .
C96 C 0.03099(11) 0.36336(9) 0.12167(8) 0.0298(3) Uani 1 1 d . . .
H96 H 0.0614 0.3917 0.0940 0.036 Uiso 1 1 calc R . .
C97 C -0.01630(13) 0.39371(9) 0.16720(9) 0.0370(4) Uani 1 1 d . . .
H97 H -0.0177 0.4426 0.1706 0.044 Uiso 1 1 calc R . .
C98 C -0.06139(12) 0.35377(10) 0.20773(8) 0.0374(4) Uani 1 1 d . . .
H98 H -0.0935 0.3749 0.2390 0.045 Uiso 1 1 calc R . .
C99 C -0.05942(11) 0.28289(10) 0.20242(8) 0.0326(4) Uani 1 1 d . . .
H99 H -0.0908 0.2550 0.2299 0.039 Uiso 1 1 calc R . .
C100 C -0.01158(10) 0.25205(8) 0.15695(7) 0.0268(3) Uani 1 1 d . . .
H100 H -0.0103 0.2032 0.1539 0.032 Uiso 1 1 calc R . .
C101 C 0.08612(12) 0.25802(10) 0.06646(8) 0.0350(4) Uani 1 1 d . . .
H01A H 0.0631 0.2759 0.0266 0.052 Uiso 1 1 calc R . .
H01B H 0.0766 0.2080 0.0676 0.052 Uiso 1 1 calc R . .
H01C H 0.1522 0.2682 0.0731 0.052 Uiso 1 1 calc R . .
C128 C 0.3986(2) 0.2434(3) 0.3488(2) 0.010 Uiso 0.0857(12) 1 d PG A 2
C129 C 0.4358(3) 0.1683(2) 0.3549(2) 0.012 Uiso 0.0857(12) 1 d PG A 2
C130 C 0.3916(2) 0.2617(2) 0.4173(2) 0.010 Uiso 0.0857(12) 1 d PG A 2
C131 C 0.4719(3) 0.2889(2) 0.32289(17) 0.011 Uiso 0.0857(12) 1 d PG A 2
C132 C 0.5073(3) 0.1432(2) 0.32376(18) 0.015 Uiso 0.0857(12) 1 d PG A 2
C133 C 0.5623(3) 0.1882(2) 0.28830(15) 0.018 Uiso 0.0857(12) 1 d PG A 2
C134 C 0.5456(3) 0.2593(2) 0.29164(14) 0.016 Uiso 0.0857(12) 1 d PG A 2
C135 C 0.4250(2) 0.1434(2) 0.4167(2) 0.010 Uiso 0.0857(12) 1 d PG A 2
C136 C 0.3990(2) 0.2011(2) 0.4545(2) 0.006(2) Uiso 0.0857(12) 1 d PG A 2
C137 C 0.5039(3) 0.3504(2) 0.35158(18) 0.023(10) Uiso 0.0857(12) 1 d PG A 2
C138 C 0.4782(3) 0.37190(19) 0.4085(2) 0.006(2) Uiso 0.0857(12) 1 d PG A 2
C139 C 0.4235(2) 0.3238(2) 0.4420(2) 0.0013(19) Uiso 0.0857(12) 1 d PG A 2
C140 C 0.5373(3) 0.2549(2) 0.58480(15) 0.035(8) Uiso 0.0857(12) 1 d PG A 2
C141 C 0.4587(3) 0.2688(2) 0.54151(18) 0.021(3) Uiso 0.0857(12) 1 d PG A 2
C142 C 0.4289(2) 0.2045(2) 0.5158(2) 0.026(3) Uiso 0.0857(12) 1 d PG A 2
C143 C 0.5333(3) 0.37615(18) 0.51109(19) 0.033(4) Uiso 0.0857(12) 1 d PG A 2
C144 C 0.5473(3) 0.40266(16) 0.4505(2) 0.019(5) Uiso 0.0857(12) 1 d PG A 2
C145 C 0.4879(3) 0.1496(2) 0.54201(19) 0.026(4) Uiso 0.0857(12) 1 d PG A 2
C146 C 0.7155(3) 0.40113(17) 0.4774(2) 0.021(3) Uiso 0.0857(12) 1 d PG A 2
C147 C 0.7004(3) 0.37662(19) 0.53519(19) 0.039(6) Uiso 0.0857(12) 1 d PG A 2
C148 C 0.6076(3) 0.3631(2) 0.55225(18) 0.024 Uiso 0.0857(12) 1 d PG A 2
C149 C 0.6619(3) 0.39543(17) 0.3743(2) 0.036(4) Uiso 0.0857(12) 1 d PG A 2
C150 C 0.5981(3) 0.3645(2) 0.33386(18) 0.004(3) Uiso 0.0857(12) 1 d PG A 2
C151 C 0.6240(3) 0.3068(2) 0.29585(15) 0.014(4) Uiso 0.0857(12) 1 d PG A 2
C152 C 0.7136(3) 0.2831(2) 0.30044(16) 0.036(4) Uiso 0.0857(12) 1 d PG A 2
C153 C 0.5672(3) 0.08920(19) 0.3512(2) 0.034(6) Uiso 0.0857(12) 1 d PG A 2
C154 C 0.7581(3) 0.37038(19) 0.3800(2) 0.023(3) Uiso 0.0857(12) 1 d PG A 2
C155 C 0.7895(3) 0.37377(19) 0.4428(2) 0.036(6) Uiso 0.0857(12) 1 d PG A 2
C156 C 0.8463(2) 0.3222(2) 0.4679(2) 0.011 Uiso 0.0857(12) 1 d PG A 2
C157 C 0.8724(2) 0.2649(2) 0.4298(2) 0.015(3) Uiso 0.0857(12) 1 d PG A 2
C158 C 0.8405(2) 0.2602(2) 0.3687(2) 0.042(5) Uiso 0.0857(12) 1 d PG A 2
C159 C 0.8097(3) 0.1955(2) 0.34291(19) 0.012 Uiso 0.0857(12) 1 d PG A 2
C160 C 0.5527(3) 0.06353(17) 0.4081(2) 0.026(3) Uiso 0.0857(12) 1 d PG A 2
C161 C 0.7312(3) 0.2092(2) 0.29973(16) 0.042(6) Uiso 0.0857(12) 1 d PG A 2
C162 C 0.6576(3) 0.1638(2) 0.29513(15) 0.020 Uiso 0.0857(12) 1 d PG A 2
C163 C 0.6596(3) 0.1023(2) 0.33276(19) 0.024 Uiso 0.0857(12) 1 d PG A 2
C164 C 0.7343(3) 0.08840(19) 0.3731(2) 0.036(4) Uiso 0.0857(12) 1 d PG A 2
C165 C 0.8129(3) 0.1365(2) 0.3787(2) 0.020 Uiso 0.0857(12) 1 d PG A 2
C166 C 0.8458(2) 0.1406(2) 0.4420(2) 0.007(2) Uiso 0.0857(12) 1 d PG A 2
C167 C 0.7896(3) 0.09396(19) 0.4763(2) 0.011(2) Uiso 0.0857(12) 1 d PG A 2
C168 C 0.5552(3) 0.1810(2) 0.58472(16) 0.034(4) Uiso 0.0857(12) 1 d PG A 2
C169 C 0.7206(3) 0.06230(16) 0.4337(2) 0.019(5) Uiso 0.0857(12) 1 d PG A 2
C170 C 0.5113(3) 0.09452(19) 0.5053(2) 0.025(3) Uiso 0.0857(12) 1 d PG A 2
C171 C 0.6319(3) 0.04970(15) 0.4515(2) 0.038(5) Uiso 0.0857(12) 1 d PG A 2
C172 C 0.4795(3) 0.09086(18) 0.4424(2) 0.018 Uiso 0.0857(12) 1 d PG A 2
C173 C 0.6065(3) 0.06848(17) 0.5115(2) 0.038(5) Uiso 0.0857(12) 1 d PG A 2
C174 C 0.6711(3) 0.0993(2) 0.55222(19) 0.011(4) Uiso 0.0857(12) 1 d PG A 2
C175 C 0.6090(3) 0.3012(2) 0.58950(15) 0.021 Uiso 0.0857(12) 1 d PG A 2
C176 C 0.7603(3) 0.3213(2) 0.56161(18) 0.017 Uiso 0.0857(12) 1 d PG A 2
C177 C 0.8310(2) 0.2955(2) 0.5295(2) 0.012 Uiso 0.0857(12) 1 d PG A 2
C178 C 0.7648(3) 0.1122(2) 0.5339(2) 0.021(8) Uiso 0.0857(12) 1 d PG A 2
C179 C 0.7226(3) 0.2052(2) 0.59503(15) 0.018 Uiso 0.0857(12) 1 d PG A 2
C180 C 0.7965(3) 0.1771(2) 0.56049(18) 0.017 Uiso 0.0857(12) 1 d PG A 2
C181 C 0.7049(3) 0.2756(2) 0.59521(14) 0.022 Uiso 0.0857(12) 1 d PG A 2
C182 C 0.8494(2) 0.2222(2) 0.5276(2) 0.011 Uiso 0.0857(12) 1 d PG A 2
C183 C 0.8751(2) 0.2033(2) 0.4675(2) 0.010 Uiso 0.0857(12) 1 d PG A 2
C184 C 0.4566(3) 0.3271(2) 0.50557(19) 0.012(3) Uiso 0.0857(12) 1 d PG A 2
C185 C 0.7815(3) 0.3152(2) 0.34275(19) 0.015 Uiso 0.0857(12) 1 d PG A 2
C186 C 0.6451(3) 0.1565(2) 0.58994(15) 0.025(4) Uiso 0.0857(12) 1 d PG A 2
C187 C 0.6368(3) 0.41530(15) 0.4337(2) 0.033(4) Uiso 0.0857(12) 1 d PG A 2

loop_
_atom_site_aniso_label
_atom_site_aniso_U_11
_atom_site_aniso_U_22
_atom_site_aniso_U_33
_atom_site_aniso_U_23
_atom_site_aniso_U_13
_atom_site_aniso_U_12
N1 0.0128(4) 0.0086(4) 0.0175(5) 0.0005(4) -0.0025(4) 0.0005(3)
N2 0.0125(4) 0.0093(4) 0.0172(5) 0.0008(4) -0.0032(4) 0.0000(3)
C1 0.0118(5) 0.0099(5) 0.0131(5) 0.0005(4) -0.0003(4) 0.0000(4)
C2 0.0147(5) 0.0135(5) 0.0242(6) 0.0017(5) -0.0069(5) 0.0002(4)
C3 0.0150(5) 0.0141(6) 0.0252(6) 0.0009(5) -0.0083(5) -0.0007(4)
C4 0.0128(5) 0.0080(5) 0.0179(6) -0.0002(4) -0.0023(4) 0.0002(4)
C5 0.0124(5) 0.0140(5) 0.0189(6) -0.0008(4) -0.0001(4) 0.0018(4)
C6 0.0207(6) 0.0150(6) 0.0239(6) -0.0056(5) 0.0010(5) 0.0020(5)
C7 0.0252(7) 0.0113(5) 0.0297(7) -0.0029(5) -0.0014(5) -0.0014(5)
C8 0.0208(6) 0.0121(5) 0.0232(6) 0.0030(5) -0.0003(5) -0.0019(5)
C9 0.0148(5) 0.0110(5) 0.0156(5) 0.0017(4) -0.0013(4) 0.0009(4)
C10 0.0172(6) 0.0193(6) 0.0241(7) 0.0011(5) 0.0066(5) 0.0030(5)
C11 0.0324(8) 0.0388(9) 0.0230(7) -0.0005(6) 0.0104(6) 0.0046(7)
C12 0.0164(6) 0.0323(8) 0.0422(9) 0.0032(7) 0.0071(6) 0.0005(6)
C13 0.0215(6) 0.0153(6) 0.0144(5) 0.0013(4) 0.0005(5) 0.0007(5)
C14 0.0274(7) 0.0344(8) 0.0183(6) 0.0032(6) -0.0052(5) -0.0031(6)
C15 0.0234(6) 0.0250(7) 0.0189(6) 0.0036(5) 0.0036(5) 0.0013(5)
C16 0.0132(5) 0.0076(5) 0.0154(5) 0.0005(4) -0.0030(4) -0.0009(4)
C17 0.0131(5) 0.0126(5) 0.0156(5) 0.0008(4) -0.0019(4) 0.0000(4)
C18 0.0225(6) 0.0128(5) 0.0184(6) 0.0040(4) -0.0014(5) -0.0017(5)
C19 0.0286(7) 0.0099(5) 0.0235(6) 0.0002(5) -0.0033(5) -0.0002(5)
C20 0.0232(6) 0.0135(6) 0.0189(6) -0.0037(4) 0.0000(5) 0.0016(5)
C21 0.0150(5) 0.0128(5) 0.0147(5) -0.0012(4) -0.0017(4) -0.0019(4)
C22 0.0185(6) 0.0192(6) 0.0199(6) -0.0003(5) 0.0038(5) 0.0021(5)
C23 0.0217(7) 0.0552(11) 0.0343(9) 0.0018(8) 0.0044(6) 0.0137(7)
C24 0.0270(7) 0.0292(7) 0.0188(6) 0.0020(5) 0.0058(5) -0.0022(6)
C25 0.0217(6) 0.0192(6) 0.0173(6) -0.0004(5) 0.0030(5) -0.0052(5)
C26 0.0276(7) 0.0312(8) 0.0246(7) -0.0096(6) 0.0097(6) -0.0059(6)
C27 0.0307(8) 0.0493(10) 0.0213(7) 0.0140(7) -0.0003(6) -0.0073(7)
C28 0.0103(5) 0.0087(5) 0.0128(5) -0.0003(4) -0.0011(4) -0.0005(4)
C29 0.0104(5) 0.0154(6) 0.0147(6) -0.0020(5) -0.0008(4) 0.0033(4)
C30 0.0135(5) 0.0119(6) 0.0119(5) 0.0018(4) -0.0015(4) -0.0012(4)
C31 0.0135(6) 0.0094(5) 0.0192(6) -0.0003(4) -0.0039(5) -0.0007(4)
C32 0.0112(5) 0.0229(7) 0.0155(6) -0.0002(5) 0.0020(5) 0.0003(5)
C33 0.0136(6) 0.0220(7) 0.0177(6) 0.0059(5) 0.0005(5) -0.0042(5)
C34 0.0138(6) 0.0137(6) 0.0256(7) 0.0046(5) -0.0052(5) -0.0045(5)
C35 0.0137(6) 0.0124(6) 0.0205(6) -0.0013(5) -0.0018(5) 0.0043(5)
C36 0.0142(6) 0.0093(8) 0.0164(9) 0.0026(4) -0.0029(5) 0.0005(5)
C37 0.0179(6) 0.0137(6) 0.0166(6) -0.0040(5) -0.0043(5) 0.0012(5)
C38 0.0208(7) 0.0190(7) 0.0141(6) -0.0054(5) -0.0026(5) 0.0031(5)
C39 0.0157(6) 0.0187(6) 0.0099(5) 0.0008(5) -0.0001(4) -0.0001(5)
C40 0.0185(7) 0.0272(8) 0.0266(8) 0.0092(6) 0.0021(6) -0.0100(6)
C41 0.0162(6) 0.0237(7) 0.0184(6) 0.0091(5) 0.0012(5) -0.0053(5)
C42 0.0182(6) 0.0127(6) 0.0213(7) 0.0048(5) -0.0013(6) -0.0024(5)
C43 0.0167(6) 0.0332(8) 0.0133(6) -0.0006(6) 0.0057(5) 0.0023(6)
C44 0.0217(7) 0.0293(8) 0.0152(6) -0.0095(6) 0.0026(5) 0.0032(6)
C45 0.0197(6) 0.0103(6) 0.0277(7) 0.0028(5) -0.0041(5) -0.0054(5)
C46 0.0188(7) 0.0293(8) 0.0258(8) -0.0083(6) 0.0024(6) 0.0114(6)
C47 0.0126(6) 0.0452(10) 0.0201(7) -0.0051(7) 0.0019(5) 0.0085(6)
C48 0.0135(6) 0.0363(9) 0.0205(7) -0.0018(6) 0.0072(5) -0.0012(6)
C49 0.0264(7) 0.0131(6) 0.0266(7) -0.0078(5) -0.0037(6) 0.0054(5)
C50 0.0223(7) 0.0095(6) 0.0248(8) -0.0044(5) -0.0081(7) 0.0017(5)
C51 0.0189(6) 0.0111(6) 0.0278(8) 0.0025(5) -0.0058(6) -0.0028(5)
C52 0.0201(7) 0.0128(6) 0.0307(8) 0.0091(5) -0.0051(6) -0.0024(5)
C53 0.0138(6) 0.0312(8) 0.0133(6) -0.0047(6) 0.0021(5) 0.0040(5)
C54 0.0217(9) 0.0115(7) 0.0338(9) -0.0032(6) -0.0054(6) 0.0064(5)
C55 0.0180(7) 0.0212(7) 0.0311(8) -0.0048(6) -0.0046(6) 0.0102(6)
C56 0.0170(7) 0.0237(7) 0.0304(8) -0.0018(6) -0.0061(6) 0.0087(6)
C57 0.0180(8) 0.0213(7) 0.0235(10) 0.0039(6) -0.0086(6) 0.0057(6)
C58 0.0230(7) 0.0194(7) 0.0208(8) 0.0063(6) -0.0057(7) 0.0054(6)
C59 0.0209(7) 0.0241(7) 0.0158(6) 0.0094(5) -0.0040(5) -0.0011(6)
C60 0.0188(7) 0.0220(7) 0.0202(7) -0.0084(6) 0.0017(5) 0.0042(6)
C61 0.0219(7) 0.0237(7) 0.0187(7) 0.0113(6) -0.0021(5) -0.0051(6)
C62 0.0178(7) 0.0268(7) 0.0170(6) 0.0075(6) 0.0020(6) -0.0036(6)
C63 0.0164(6) 0.0348(8) 0.0116(6) 0.0004(5) 0.0030(5) -0.0007(6)
C64 0.0193(7) 0.0331(8) 0.0096(6) -0.0008(6) 0.0020(5) 0.0022(7)
C65 0.0203(7) 0.0296(8) 0.0109(6) 0.0035(5) -0.0027(5) 0.0018(6)
C66 0.0199(7) 0.0263(8) 0.0138(6) -0.0002(5) -0.0077(5) 0.0008(6)
C67 0.0227(7) 0.0258(8) 0.0167(7) -0.0072(5) -0.0073(5) -0.0001(6)
C68 0.0172(6) 0.0155(6) 0.0345(8) 0.0040(6) -0.0026(6) -0.0077(5)
C69 0.0240(7) 0.0299(8) 0.0139(6) -0.0098(6) -0.0009(5) 0.0033(6)
C70 0.0206(8) 0.0099(6) 0.0338(9) -0.0035(5) -0.0027(6) 0.0009(7)
C71 0.0208(7) 0.0249(7) 0.0208(7) -0.0112(6) -0.0011(6) 0.0038(6)
C72 0.0164(6) 0.0146(6) 0.0237(7) -0.0050(5) -0.0027(5) 0.0036(5)
C73 0.0249(7) 0.0154(6) 0.0275(8) -0.0105(6) -0.0045(6) -0.0002(5)
C74 0.0237(7) 0.0144(6) 0.0291(8) -0.0068(6) -0.0092(6) -0.0029(5)
C75 0.0140(6) 0.0359(9) 0.0268(8) 0.0062(7) 0.0041(6) -0.0058(6)
C76 0.0090(6) 0.0370(9) 0.0262(8) -0.0035(6) 0.0010(5) 0.0028(6)
C77 0.0106(6) 0.0285(8) 0.0276(8) -0.0024(6) -0.0039(5) 0.0040(5)
C78 0.0205(7) 0.0209(7) 0.0245(7) -0.0072(6) -0.0081(6) -0.0017(6)
C79 0.0128(6) 0.0224(7) 0.0382(9) 0.0031(6) -0.0072(6) -0.0062(5)
C80 0.0136(6) 0.0253(7) 0.0264(8) -0.0049(6) -0.0073(5) -0.0028(5)
C81 0.0107(6) 0.0344(9) 0.0289(8) 0.0036(6) 0.0002(5) -0.0059(6)
C82 0.0123(6) 0.0266(8) 0.0239(7) -0.0017(6) -0.0067(5) 0.0006(5)
C83 0.0167(6) 0.0249(7) 0.0197(7) 0.0019(6) -0.0078(5) 0.0023(5)
C84 0.0162(6) 0.0260(8) 0.0132(6) 0.0035(6) 0.0035(5) 0.0000(5)
C85 0.0220(7) 0.0109(6) 0.0276(8) 0.0040(5) -0.0081(6) 0.0030(5)
C86 0.0179(7) 0.0169(7) 0.0362(9) -0.0014(6) -0.0068(7) -0.0075(6)
C87 0.0214(7) 0.0239(7) 0.0246(7) -0.0110(6) 0.0010(6) 0.0066(6)
C88 0.0213(6) 0.0234(7) 0.0302(7) 0.0057(6) 0.0000(6) -0.0014(5)
C89 0.0245(7) 0.0200(7) 0.0382(8) -0.0014(6) -0.0087(6) -0.0038(5)
C90 0.0389(9) 0.0257(7) 0.0268(7) -0.0083(6) -0.0060(6) 0.0040(6)
C91 0.0322(8) 0.0270(7) 0.0303(8) -0.0017(6) 0.0089(6) 0.0055(6)
C92 0.0179(6) 0.0231(7) 0.0352(8) -0.0007(6) 0.0010(6) -0.0011(5)
C93 0.0226(6) 0.0245(7) 0.0239(7) -0.0009(5) -0.0036(5) -0.0002(5)
C94 0.0323(9) 0.0660(14) 0.0424(11) 0.0198(10) 0.0057(8) -0.0091(9)
C95 0.0172(6) 0.0289(7) 0.0238(7) -0.0008(5) -0.0048(5) 0.0020(5)
C96 0.0265(7) 0.0285(8) 0.0342(8) 0.0060(6) 0.0007(6) 0.0009(6)
C97 0.0375(9) 0.0288(8) 0.0444(10) -0.0028(7) 0.0005(8) 0.0102(7)
C98 0.0286(8) 0.0494(11) 0.0343(9) -0.0048(8) 0.0029(7) 0.0112(7)
C99 0.0221(7) 0.0469(10) 0.0283(8) 0.0065(7) -0.0016(6) -0.0059(7)
C100 0.0239(7) 0.0261(7) 0.0291(7) 0.0021(6) -0.0094(6) -0.0034(6)
C101 0.0304(8) 0.0411(9) 0.0330(9) -0.0067(7) -0.0010(7) 0.0062(7)

loop_
_atom_type_symbol
_atom_type_description
_atom_type_scat_dispersion_real
_atom_type_scat_dispersion_imag
_atom_type_scat_source
C C 0.0033 0.0016 'International Tables Vol C Tables 4.2.6.8 and 6.1.1.4'
H H 0.0000 0.0000 'International Tables Vol C Tables 4.2.6.8 and 6.1.1.4'
N N 0.0061 0.0033 'International Tables Vol C Tables 4.2.6.8 and 6.1.1.4'

loop_
_geom_angle_atom_site_label_1
_geom_angle_atom_site_label_2
_geom_angle_atom_site_label_3
_geom_angle
C1 N1 C2 109.99(10)
C1 N1 C4 128.16(10)
C2 N1 C4 121.84(10)
C1 N2 C3 109.52(10)
C1 N2 C16 131.45(10)
C3 N2 C16 119.02(10)
N2 C1 N1 106.30(10)
N2 C1 C28 127.15(10)
N1 C1 C28 126.56(10)
N2 C1 C128 128.3(2)
N1 C1 C128 125.4(2)
C3 C2 N1 106.90(11)
C3 C2 H2 126.6
N1 C2 H2 126.6
C2 C3 N2 107.29(11)
C2 C3 H3 126.4
N2 C3 H3 126.4
C9 C4 C5 124.21(11)
C9 C4 N1 117.87(11)
C5 C4 N1 117.90(11)
C6 C5 C4 116.44(12)
C6 C5 C10 121.35(12)
C4 C5 C10 122.21(11)
C7 C6 C5 121.05(12)
C7 C6 H6 119.5
C5 C6 H6 119.5
C8 C7 C6 120.79(12)
C8 C7 H7 119.6
C6 C7 H7 119.6
C7 C8 C9 120.89(12)
C7 C8 H8 119.6
C9 C8 H8 119.6
C8 C9 C4 116.61(11)
C8 C9 C13 120.89(11)
C4 C9 C13 122.50(11)
C5 C10 C11 112.32(12)
C5 C10 C12 111.06(12)
C11 C10 C12 110.18(12)
C5 C10 H10 107.7
C11 C10 H10 107.7
C12 C10 H10 107.7
C10 C11 H11A 109.5
C10 C11 H11B 109.5
H11A C11 H11B 109.5
C10 C11 H11C 109.5
H11A C11 H11C 109.5
H11B C11 H11C 109.5
C10 C12 H12A 109.5
C10 C12 H12B 109.5
H12A C12 H12B 109.5
C10 C12 H12C 109.5
H12A C12 H12C 109.5
H12B C12 H12C 109.5
C9 C13 C15 112.38(11)
C9 C13 C14 110.91(11)
C15 C13 C14 110.42(11)
C9 C13 H13 107.6
C15 C13 H13 107.6
C14 C13 H13 107.6
C13 C14 H16A 109.5
C13 C14 H16B 109.5
H16A C14 H16B 109.5
C13 C14 H16C 109.5
H16A C14 H16C 109.5
H16B C14 H16C 109.5
C13 C15 H15A 109.5
C13 C15 H15B 109.5
H15A C15 H15B 109.5
C13 C15 H15C 109.5
H15A C15 H15C 109.5
H15B C15 H15C 109.5
C17 C16 C21 124.10(11)
C17 C16 N2 117.94(11)
C21 C16 N2 117.66(10)
C18 C17 C16 116.56(11)
C18 C17 C22 120.89(11)
C16 C17 C22 122.54(11)
C19 C18 C17 121.13(12)
C19 C18 H18 119.4
C17 C18 H18 119.4
C18 C19 C20 120.58(12)
C18 C19 H19 119.7
C20 C19 H19 119.7
C19 C20 C21 120.97(12)
C19 C20 H20 119.5
C21 C20 H20 119.5
C20 C21 C16 116.63(11)
C20 C21 C25 121.11(11)
C16 C21 C25 122.24(11)
C17 C22 C24 112.76(11)
C17 C22 C23 111.20(12)
C24 C22 C23 109.31(12)
C17 C22 H22 107.8
C24 C22 H22 107.8
C23 C22 H22 107.8
C22 C23 H23A 109.5
C22 C23 H23B 109.5
H23A C23 H23B 109.5
C22 C23 H23C 109.5
H23A C23 H23C 109.5
H23B C23 H23C 109.5
C22 C24 H24A 109.5
C22 C24 H24B 109.5
H24A C24 H24B 109.5
C22 C24 H24C 109.5
H24A C24 H24C 109.5
H24B C24 H24C 109.5
C21 C25 C26 112.52(12)
C21 C25 C27 112.19(11)
C26 C25 C27 109.01(12)
C21 C25 H25 107.6
C26 C25 H25 107.6
C27 C25 H25 107.6
C25 C26 H26B 109.5
C25 C26 H26C 109.5
H26B C26 H26C 109.5
C25 C26 H26A 109.5
H26B C26 H26A 109.5
H26C C26 H26A 109.5
C25 C27 H27B 109.5
C25 C27 H27C 109.5
H27B C27 H27C 109.5
C25 C27 H27A 109.5
H27B C27 H27A 109.5
H27C C27 H27A 109.5
C31 C28 C1 112.95(10)
C31 C28 C29 109.23(11)
C1 C28 C29 112.66(10)
C31 C28 C30 108.97(10)
C1 C28 C30 112.33(10)
C29 C28 C30 99.90(10)
C32 C29 C35 118.90(12)
C32 C29 C28 122.83(12)
C35 C29 C28 110.00(11)
C39 C30 C36 118.99(15)
C39 C30 C28 122.46(11)
C36 C30 C28 110.19(13)
C37 C31 C34 107.78(12)
C37 C31 C28 122.44(12)
C34 C31 C28 121.78(12)
C29 C32 C33 122.03(13)
C29 C32 C53 119.32(13)
C33 C32 C53 108.58(12)
C34 C33 C62 118.94(13)
C34 C33 C32 117.20(13)
C62 C33 C32 107.38(13)
C33 C34 C31 123.43(13)
C33 C34 C51 120.13(13)
C31 C34 C51 108.15(13)
C72 C35 C29 121.93(13)
C72 C35 C36 119.84(17)
C29 C35 C36 108.92(14)
C42 C36 C30 121.93(15)
C42 C36 C35 119.90(19)
C30 C36 C35 108.90(17)
C38 C37 C31 123.73(13)
C38 C37 C50 119.18(13)
C31 C37 C50 109.20(13)
C37 C38 C44 119.53(13)
C37 C38 C39 116.73(12)
C44 C38 C39 107.75(13)
C30 C39 C84 119.88(13)
C30 C39 C38 122.31(12)
C84 C39 C38 107.61(13)
C75 C40 C41 119.81(15)
C75 C40 C68 119.65(15)
C41 C40 C68 108.09(13)
C84 C41 C42 119.78(13)
C84 C41 C40 120.39(14)
C42 C41 C40 107.69(14)
C36 C42 C41 118.83(13)
C36 C42 C45 120.29(14)
C41 C42 C45 108.42(13)
C48 C43 C84 119.57(15)
C48 C43 C44 120.65(15)
C84 C43 C44 107.88(13)
C87 C44 C38 121.36(15)
C87 C44 C43 119.25(15)
C38 C44 C43 108.41(14)
C70 C45 C68 120.26(15)
C70 C45 C42 119.64(15)
C68 C45 C42 108.38(14)
C47 C46 C87 120.98(15)
C47 C46 C55 119.70(15)
C87 C46 C55 108.23(15)
C46 C47 C76 120.32(16)
C46 C47 C48 118.93(14)
C76 C47 C48 107.52(15)
C43 C48 C75 120.84(15)
C43 C48 C47 119.89(15)
C75 C48 C47 107.44(14)
C50 C49 C87 120.75(14)
C50 C49 C54 119.22(16)
C87 C49 C54 108.30(14)
C49 C50 C51 121.08(14)
C49 C50 C37 120.27(15)
C51 C50 C37 106.93(13)
C52 C51 C50 120.33(14)
C52 C51 C34 119.94(15)
C50 C51 C34 107.65(13)
C51 C52 C85 119.53(15)
C51 C52 C61 120.19(14)
C85 C52 C61 108.38(13)
C60 C53 C32 121.22(14)
C60 C53 C63 120.36(13)
C32 C53 C63 107.14(13)
C85 C54 C55 121.01(15)
C85 C54 C49 119.29(16)
C55 C54 C49 107.29(15)
C56 C55 C54 119.72(15)
C56 C55 C46 120.00(15)
C54 C55 C46 108.12(14)
C55 C56 C77 120.09(16)
C55 C56 C57 119.66(17)
C77 C56 C57 108.05(18)
C58 C57 C83 120.15(16)
C58 C57 C56 120.1(2)
C83 C57 C56 107.8(2)
C57 C58 C85 120.31(19)
C57 C58 C59 119.86(17)
C85 C58 C59 108.28(14)
C65 C59 C61 120.75(14)
C65 C59 C58 119.72(14)
C61 C59 C58 108.11(14)
C53 C60 C72 119.37(14)
C53 C60 C71 120.04(14)
C72 C60 C71 108.30(14)
C62 C61 C59 120.44(15)
C62 C61 C52 118.97(13)
C59 C61 C52 107.48(13)
C61 C62 C33 121.59(14)
C61 C62 C63 118.79(14)
C33 C62 C63 108.83(13)
C64 C63 C62 120.99(15)
C64 C63 C53 119.54(15)
C62 C63 C53 108.03(13)
C63 C64 C65 120.15(15)
C63 C64 C69 119.40(17)
C65 C64 C69 108.50(15)
C59 C65 C64 118.85(13)
C59 C65 C66 120.08(14)
C64 C65 C66 107.94(14)
C83 C66 C65 120.16(14)
C83 C66 C67 119.94(14)
C65 C66 C67 108.21(13)
C78 C67 C66 120.17(14)
C78 C67 C69 119.27(14)
C66 C67 C69 107.95(14)
C86 C68 C45 120.19(15)
C86 C68 C40 120.49(15)
C45 C68 C40 107.42(13)
C71 C69 C64 120.72(16)
C71 C69 C67 120.42(15)
C64 C69 C67 107.39(15)
C45 C70 C72 120.57(16)
C45 C70 C73 119.54(16)
C72 C70 C73 107.54(14)
C69 C71 C60 119.93(15)
C69 C71 C73 119.93(14)
C60 C71 C73 108.04(14)
C35 C72 C60 118.99(14)
C35 C72 C70 119.73(14)
C60 C72 C70 108.31(13)
C74 C73 C71 120.17(15)
C74 C73 C70 119.77(16)
C71 C73 C70 107.81(14)
C73 C74 C86 120.33(15)
C73 C74 C78 119.81(16)
C86 C74 C78 108.01(14)
C40 C75 C81 119.97(16)
C40 C75 C48 119.50(15)
C81 C75 C48 108.70(15)
C77 C76 C81 120.37(15)
C77 C76 C47 119.56(16)
C81 C76 C47 108.70(14)
C76 C77 C82 119.50(15)
C76 C77 C56 120.30(15)
C82 C77 C56 107.84(14)
C67 C78 C74 120.40(14)
C67 C78 C80 119.88(14)
C74 C78 C80 108.24(14)
C81 C79 C86 120.53(15)
C81 C79 C80 119.74(15)
C86 C79 C80 107.71(15)
C82 C80 C78 119.83(15)
C82 C80 C79 119.84(15)
C78 C80 C79 107.68(14)
C79 C81 C76 120.26(15)
C79 C81 C75 120.04(15)
C76 C81 C75 107.63(15)
C80 C82 C77 120.27(15)
C80 C82 C83 120.24(14)
C77 C82 C83 108.47(14)
C66 C83 C82 119.92(14)
C66 C83 C57 120.02(15)
C82 C83 C57 107.81(15)
C41 C84 C43 119.88(13)
C41 C84 C39 120.32(14)
C43 C84 C39 108.30(14)
C54 C85 C58 119.21(16)
C54 C85 C52 120.55(15)
C58 C85 C52 107.75(15)
C68 C86 C74 119.90(15)
C68 C86 C79 119.31(17)
C74 C86 C79 108.36(14)
C44 C87 C46 120.29(16)
C44 C87 C49 118.67(14)
C46 C87 C49 108.05(14)
C93 C88 C89 118.03(14)
C93 C88 C94 121.30(15)
C89 C88 C94 120.66(15)
C90 C89 C88 121.29(14)
C90 C89 H89 119.4
C88 C89 H89 119.4
C89 C90 C91 119.90(15)
C89 C90 H90 120.1
C91 C90 H90 120.1
C92 C91 C90 119.48(15)
C92 C91 H91 120.3
C90 C91 H91 120.3
C91 C92 C93 120.41(14)
C91 C92 H92 119.8
C93 C92 H92 119.8
C92 C93 C88 120.86(14)
C92 C93 H93 119.6
C88 C93 H93 119.6
C88 C94 H94A 109.5
C88 C94 H94B 109.5
H94A C94 H94B 109.5
C88 C94 H94D 109.5
H94A C94 H94D 109.5
H94B C94 H94D 109.5
C96 C95 C100 117.75(14)
C96 C95 C101 121.53(15)
C100 C95 C101 120.72(15)
C97 C96 C95 120.95(16)
C97 C96 H96 119.5
C95 C96 H96 119.5
C98 C97 C96 120.69(16)
C98 C97 H97 119.7
C96 C97 H97 119.7
C99 C98 C97 119.38(16)
C99 C98 H98 120.3
C97 C98 H98 120.3
C98 C99 C100 120.21(16)
C98 C99 H99 119.9
C100 C99 H99 119.9
C99 C100 C95 121.02(15)
C99 C100 H100 119.5
C95 C100 H100 119.5
C95 C101 H01A 109.5
C95 C101 H01B 109.5
H01A C101 H01B 109.5
C95 C101 H01C 109.5
H01A C101 H01C 109.5
H01B C101 H01C 109.5
C131 C128 C129 109.1
C131 C128 C130 108.9
C129 C128 C130 100.1
C131 C128 C1 115.7(2)
C129 C128 C1 110.4(2)
C130 C128 C1 111.6(2)
C132 C129 C135 118.7
C132 C129 C128 124.1
C135 C129 C128 109.3
C139 C130 C136 118.5
C139 C130 C128 122.4
C136 C130 C128 111.0
C137 C131 C134 108.5
C137 C131 C128 122.6
C134 C131 C128 120.8
C129 C132 C133 121.3
C129 C132 C153 119.8
C133 C132 C153 108.6
C134 C133 C132 117.4
C134 C133 C162 118.6
C132 C133 C162 107.7
C133 C134 C131 123.8
C133 C134 C151 119.1
C131 C134 C151 108.8
C172 C135 C136 119.6
C172 C135 C129 121.8
C136 C135 C129 109.0
C142 C136 C130 121.6
C142 C136 C135 120.9
C130 C136 C135 108.4
C138 C137 C131 123.6
C138 C137 C150 119.5
C131 C137 C150 108.8
C137 C138 C144 118.7
C137 C138 C139 116.9
C144 C138 C139 108.6
C130 C139 C184 119.8
C130 C139 C138 122.4
C184 C139 C138 107.6
C175 C140 C168 120.6
C175 C140 C141 118.9
C168 C140 C141 108.1
C184 C141 C142 119.7
C184 C141 C140 120.6
C142 C141 C140 107.5
C136 C142 C141 119.5
C136 C142 C145 119.1
C141 C142 C145 109.0
C148 C143 C144 120.8
C148 C143 C184 119.4
C144 C143 C184 107.8
C187 C144 C138 121.4
C187 C144 C143 119.6
C138 C144 C143 107.8
C170 C145 C168 121.2
C170 C145 C142 119.2
C168 C145 C142 107.7
C147 C146 C155 121.4
C147 C146 C187 120.0
C155 C146 C187 107.1
C146 C147 C148 120.4
C146 C147 C176 119.0
C148 C147 C176 107.5
C143 C148 C147 119.7
C143 C148 C175 120.0
C147 C148 C175 108.5
C150 C149 C187 120.3
C150 C149 C154 120.3
C187 C149 C154 107.9
C149 C150 C151 120.9
C149 C150 C137 120.4
C151 C150 C137 106.8
C152 C151 C150 119.5
C152 C151 C134 121.5
C150 C151 C134 106.8
C151 C152 C185 120.1
C151 C152 C161 119.6
C185 C152 C161 108.5
C160 C153 C163 121.3
C160 C153 C132 120.7
C163 C153 C132 107.2
C185 C154 C155 121.8
C185 C154 C149 117.8
C155 C154 C149 107.8
C156 C155 C154 119.7
C156 C155 C146 119.6
C154 C155 C146 108.9
C155 C156 C157 119.4
C155 C156 C177 119.6
C157 C156 C177 108.7
C158 C157 C183 119.5
C158 C157 C156 121.4
C183 C157 C156 107.1
C157 C158 C159 120.8
C157 C158 C185 118.6
C159 C158 C185 108.9
C165 C159 C158 119.8
C165 C159 C161 121.0
C158 C159 C161 108.0
C153 C160 C172 120.3
C153 C160 C171 119.7
C172 C160 C171 107.4
C162 C161 C152 119.4
C162 C161 C159 119.9
C152 C161 C159 107.6
C161 C162 C163 119.7
C161 C162 C133 121.6
C163 C162 C133 107.9
C164 C163 C153 119.2
C164 C163 C162 120.7
C153 C163 C162 108.7
C163 C164 C169 120.5
C163 C164 C165 120.0
C169 C164 C165 107.4
C159 C165 C166 120.0
C159 C165 C164 118.6
C166 C165 C164 108.5
C183 C166 C165 120.4
C183 C166 C167 119.8
C165 C166 C167 107.8
C178 C167 C169 119.0
C178 C167 C166 120.2
C169 C167 C166 108.1
C186 C168 C145 120.2
C186 C168 C140 120.2
C145 C168 C140 107.6
C171 C169 C164 120.4
C171 C169 C167 120.1
C164 C169 C167 108.2
C145 C170 C172 121.5
C145 C170 C173 118.3
C172 C170 C173 108.2
C169 C171 C173 120.8
C169 C171 C160 119.0
C173 C171 C160 108.1
C135 C172 C170 119.7
C135 C172 C160 118.5
C170 C172 C160 108.8
C174 C173 C171 119.7
C174 C173 C170 120.2
C171 C173 C170 107.5
C173 C174 C186 120.5
C173 C174 C178 119.7
C186 C174 C178 108.0
C140 C175 C148 121.1
C140 C175 C181 119.6
C148 C175 C181 107.6
C177 C176 C181 120.2
C177 C176 C147 120.1
C181 C176 C147 108.4
C176 C177 C182 121.1
C176 C177 C156 120.3
C182 C177 C156 106.1
C167 C178 C180 119.7
C167 C178 C174 120.6
C180 C178 C174 108.2
C181 C179 C180 120.7
C181 C179 C186 119.3
C180 C179 C186 107.9
C182 C180 C178 120.3
C182 C180 C179 119.0
C178 C180 C179 108.0
C179 C181 C176 119.6
C179 C181 C175 120.3
C176 C181 C175 107.9
C180 C182 C177 119.3
C180 C182 C183 120.0
C177 C182 C183 109.6
C166 C183 C182 119.9
C166 C183 C157 119.5
C182 C183 C157 108.4
C141 C184 C139 120.7
C141 C184 C143 119.9
C139 C184 C143 108.0
C154 C185 C152 121.4
C154 C185 C158 119.1
C152 C185 C158 107.1
C168 C186 C174 119.6
C168 C186 C179 120.0
C174 C186 C179 107.9
C144 C187 C149 119.5
C144 C187 C146 119.4
C149 C187 C146 108.2

loop_
_geom_bond_atom_site_label_1
_geom_bond_atom_site_label_2
_geom_bond_distance
N1 C1 1.3527(15)
N1 C2 1.3839(15)
N1 C4 1.4516(15)
N2 C1 1.3520(15)
N2 C3 1.3889(15)
N2 C16 1.4576(15)
C1 C28 1.5227(17)
C1 C128 1.589(3)
C2 C3 1.3494(18)
C2 H2 0.9500
C3 H3 0.9500
C4 C9 1.4011(17)
C4 C5 1.4024(17)
C5 C6 1.3972(17)
C5 C10 1.5212(18)
C6 C7 1.387(2)
C6 H6 0.9500
C7 C8 1.386(2)
C7 H7 0.9500
C8 C9 1.3982(17)
C8 H8 0.9500
C9 C13 1.5205(18)
C10 C11 1.530(2)
C10 C12 1.537(2)
C10 H10 1.0000
C11 H11A 0.9800
C11 H11B 0.9800
C11 H11C 0.9800
C12 H12A 0.9800
C12 H12B 0.9800
C12 H12C 0.9800
C13 C15 1.5333(19)
C13 C14 1.5349(19)
C13 H13 1.0000
C14 H16A 0.9800
C14 H16B 0.9800
C14 H16C 0.9800
C15 H15A 0.9800
C15 H15B 0.9800
C15 H15C 0.9800
C16 C17 1.4005(17)
C16 C21 1.4023(17)
C17 C18 1.3963(17)
C17 C22 1.5227(18)
C18 C19 1.3868(19)
C18 H18 0.9500
C19 C20 1.3879(19)
C19 H19 0.9500
C20 C21 1.3964(17)
C20 H20 0.9500
C21 C25 1.5244(18)
C22 C24 1.533(2)
C22 C23 1.534(2)
C22 H22 1.0000
C23 H23A 0.9800
C23 H23B 0.9800
C23 H23C 0.9800
C24 H24A 0.9800
C24 H24B 0.9800
C24 H24C 0.9800
C25 C26 1.531(2)
C25 C27 1.534(2)
C25 H25 1.0000
C26 H26B 0.9800
C26 H26C 0.9800
C26 H26A 0.9800
C27 H27B 0.9800
C27 H27C 0.9800
C27 H27A 0.9800
C28 C31 1.5203(18)
C28 C29 1.5594(18)
C28 C30 1.5614(18)
C29 C32 1.3820(19)
C29 C35 1.4417(19)
C30 C39 1.3841(19)
C30 C36 1.437(2)
C31 C37 1.4136(19)
C31 C34 1.431(2)
C32 C33 1.458(2)
C32 C53 1.458(2)
C33 C34 1.397(2)
C33 C62 1.444(2)
C34 C51 1.466(2)
C35 C72 1.3939(19)
C35 C36 1.456(2)
C36 C42 1.392(3)
C37 C38 1.398(2)
C37 C50 1.465(2)
C38 C44 1.447(2)
C38 C39 1.460(2)
C39 C84 1.456(2)
C40 C75 1.390(2)
C40 C41 1.456(2)
C40 C68 1.463(2)
C41 C84 1.395(2)
C41 C42 1.444(2)
C42 C45 1.451(2)
C43 C48 1.396(2)
C43 C84 1.445(2)
C43 C44 1.452(2)
C44 C87 1.398(2)
C45 C70 1.387(2)
C45 C68 1.446(2)
C46 C47 1.397(3)
C46 C87 1.441(2)
C46 C55 1.459(2)
C47 C76 1.454(2)
C47 C48 1.463(2)
C48 C75 1.452(2)
C49 C50 1.387(2)
C49 C87 1.448(2)
C49 C54 1.463(2)
C50 C51 1.427(2)
C51 C52 1.385(2)
C52 C85 1.450(2)
C52 C61 1.463(2)
C53 C60 1.389(2)
C53 C63 1.460(2)
C54 C85 1.390(2)
C54 C55 1.449(3)
C55 C56 1.390(2)
C56 C77 1.453(2)
C56 C57 1.457(2)
C57 C58 1.393(3)
C57 C83 1.455(3)
C58 C85 1.449(2)
C58 C59 1.458(3)
C59 C65 1.398(2)
C59 C61 1.449(2)
C60 C72 1.438(2)
C60 C71 1.447(2)
C61 C62 1.393(2)
C62 C63 1.450(2)
C63 C64 1.395(2)
C64 C65 1.450(3)
C64 C69 1.460(2)
C65 C66 1.452(2)
C66 C83 1.386(2)
C66 C67 1.458(2)
C67 C78 1.390(2)
C67 C69 1.461(2)
C68 C86 1.386(2)
C69 C71 1.382(2)
C70 C72 1.453(2)
C70 C73 1.457(2)
C71 C73 1.450(2)
C73 C74 1.391(2)
C74 C86 1.441(3)
C74 C78 1.450(2)
C75 C81 1.450(2)
C76 C77 1.396(2)
C76 C81 1.445(2)
C77 C82 1.449(2)
C78 C80 1.451(2)
C79 C81 1.390(2)
C79 C86 1.453(2)
C79 C80 1.456(2)
C80 C82 1.396(2)
C82 C83 1.451(2)
C88 C93 1.393(2)
C88 C89 1.394(2)
C88 C94 1.505(2)
C89 C90 1.386(2)
C89 H89 0.9500
C90 C91 1.387(2)
C90 H90 0.9500
C91 C92 1.385(2)
C91 H91 0.9500
C92 C93 1.386(2)
C92 H92 0.9500
C93 H93 0.9500
C94 H94A 0.9800
C94 H94B 0.9800
C94 H94D 0.9800
C95 C96 1.393(2)
C95 C100 1.396(2)
C95 C101 1.508(2)
C96 C97 1.383(2)
C96 H96 0.9500
C97 C98 1.379(3)
C97 H97 0.9500
C98 C99 1.379(3)
C98 H98 0.9500
C99 C100 1.391(2)
C99 H99 0.9500
C100 H100 0.9500
C101 H01A 0.9800
C101 H01B 0.9800
C101 H01C 0.9800
C128 C131 1.5224
C128 C129 1.5540
C128 C130 1.5582
C129 C132 1.3704
C129 C135 1.4619
C130 C139 1.3871
C130 C136 1.4312
C131 C137 1.4128
C131 C134 1.4312
C132 C133 1.4461
C132 C153 1.4643
C133 C134 1.4018
C133 C162 1.4604
C134 C151 1.4615
C135 C172 1.3860
C135 C136 1.4588
C136 C142 1.3892
C137 C138 1.3948
C137 C150 1.4721
C138 C144 1.4450
C138 C139 1.4563
C139 C184 1.4490
C140 C175 1.3725
C140 C168 1.4550
C140 C141 1.4618
C141 C184 1.3784
C141 C142 1.4229
C142 C145 1.4585
C143 C148 1.3843
C143 C144 1.4552
C143 C184 1.4621
C144 C187 1.3974
C145 C170 1.3944
C145 C168 1.4436
C146 C147 1.3880
C146 C155 1.4575
C146 C187 1.4680
C147 C148 1.4468
C147 C176 1.4745
C148 C175 1.4526
C149 C150 1.3769
C149 C187 1.4340
C149 C154 1.4760
C150 C151 1.4603
C151 C152 1.3773
C152 C185 1.4492
C152 C161 1.4561
C153 C160 1.3767
C153 C163 1.4498
C154 C185 1.4022
C154 C155 1.4273
C155 C156 1.3857
C156 C157 1.4588
C156 C177 1.4821
C157 C158 1.3928
C157 C183 1.4512
C158 C159 1.4351
C158 C185 1.4600
C159 C165 1.3861
C159 C161 1.4571
C160 C172 1.4444
C160 C171 1.4678
C161 C162 1.3823
C162 C163 1.4502
C163 C164 1.3813
C164 C169 1.4515
C164 C165 1.4722
C165 C166 1.4446
C166 C183 1.3927
C166 C167 1.4613
C167 C178 1.3862
C167 C169 1.4605
C168 C186 1.3864
C169 C171 1.3915
C170 C172 1.4310
C170 C173 1.4683
C171 C173 1.4418
C173 C174 1.3882
C174 C186 1.4506
C174 C178 1.4664
C175 C181 1.4745
C176 C177 1.3785
C176 C181 1.4347
C177 C182 1.4449
C178 C180 1.4472
C179 C181 1.3887
C179 C180 1.4607
C179 C186 1.4664
C180 C182 1.3983
C182 C183 1.4452

loop_
_geom_torsion_atom_site_label_1
_geom_torsion_atom_site_label_2
_geom_torsion_atom_site_label_3
_geom_torsion_atom_site_label_4
_geom_torsion
C3 N2 C1 N1 0.45(14)
C16 N2 C1 N1 -179.83(12)
C3 N2 C1 C28 -179.12(12)
C16 N2 C1 C28 0.6(2)
C3 N2 C1 C128 -177.0(2)
C16 N2 C1 C128 2.7(3)
C2 N1 C1 N2 -0.63(14)
C4 N1 C1 N2 178.79(11)
C2 N1 C1 C28 178.94(12)
C4 N1 C1 C28 -1.6(2)
C2 N1 C1 C128 176.9(2)
C4 N1 C1 C128 -3.6(3)
C1 N1 C2 C3 0.57(15)
C4 N1 C2 C3 -178.89(12)
N1 C2 C3 N2 -0.28(15)
C1 N2 C3 C2 -0.10(15)
C16 N2 C3 C2 -179.87(11)
C1 N1 C4 C9 91.88(15)
C2 N1 C4 C9 -88.76(15)
C1 N1 C4 C5 -89.95(15)
C2 N1 C4 C5 89.42(15)
C9 C4 C5 C6 -1.53(18)
N1 C4 C5 C6 -179.58(11)
C9 C4 C5 C10 178.12(12)
N1 C4 C5 C10 0.07(17)
C4 C5 C6 C7 0.98(19)
C10 C5 C6 C7 -178.67(13)
C5 C6 C7 C8 0.1(2)
C6 C7 C8 C9 -0.8(2)
C7 C8 C9 C4 0.30(18)
C7 C8 C9 C13 179.95(12)
C5 C4 C9 C8 0.90(18)
N1 C4 C9 C8 178.95(11)
C5 C4 C9 C13 -178.74(11)
N1 C4 C9 C13 -0.69(17)
C6 C5 C10 C11 -32.75(17)
C4 C5 C10 C11 147.62(13)
C6 C5 C10 C12 91.14(15)
C4 C5 C10 C12 -88.49(15)
C8 C9 C13 C15 38.08(16)
C4 C9 C13 C15 -142.30(12)
C8 C9 C13 C14 -86.06(15)
C4 C9 C13 C14 93.56(14)
C1 N2 C16 C17 94.66(15)
C3 N2 C16 C17 -85.64(14)
C1 N2 C16 C21 -91.43(16)
C3 N2 C16 C21 88.27(14)
C21 C16 C17 C18 -0.84(18)
N2 C16 C17 C18 172.64(11)
C21 C16 C17 C22 178.19(11)
N2 C16 C17 C22 -8.32(17)
C16 C17 C18 C19 1.05(18)
C22 C17 C18 C19 -178.00(12)
C17 C18 C19 C20 0.1(2)
C18 C19 C20 C21 -1.6(2)
C19 C20 C21 C16 1.72(19)
C19 C20 C21 C25 -179.57(12)
C17 C16 C21 C20 -0.51(18)
N2 C16 C21 C20 -174.02(11)
C17 C16 C21 C25 -179.21(11)
N2 C16 C21 C25 7.28(17)
C18 C17 C22 C24 35.16(17)
C16 C17 C22 C24 -143.83(12)
C18 C17 C22 C23 -88.03(16)
C16 C17 C22 C23 92.97(15)
C20 C21 C25 C26 -30.29(17)
C16 C21 C25 C26 148.35(12)
C20 C21 C25 C27 93.08(16)
C16 C21 C25 C27 -88.28(16)
N2 C1 C28 C31 -1.11(18)
N1 C1 C28 C31 179.40(12)
N2 C1 C28 C29 -125.47(13)
N1 C1 C28 C29 55.04(17)
C128 C1 C28 C29 110(6)
N2 C1 C28 C30 122.63(13)
N1 C1 C28 C30 -56.85(16)
C31 C28 C29 C32 -19.89(17)
C1 C28 C29 C32 106.49(14)
C30 C28 C29 C32 -134.12(13)
C31 C28 C29 C35 128.00(12)
C1 C28 C29 C35 -105.62(12)
C30 C28 C29 C35 13.77(13)
C31 C28 C30 C39 19.75(16)
C1 C28 C30 C39 -106.18(14)
C29 C28 C30 C39 134.19(12)
C31 C28 C30 C36 -128.03(13)
C1 C28 C30 C36 106.04(14)
C29 C28 C30 C36 -13.59(15)
C1 C28 C31 C37 107.55(14)
C29 C28 C31 C37 -126.24(13)
C30 C28 C31 C37 -18.03(16)
C1 C28 C31 C34 -107.43(14)
C29 C28 C31 C34 18.78(16)
C30 C28 C31 C34 126.99(13)
C35 C29 C32 C33 -136.64(14)
C28 C29 C32 C33 8.6(2)
C35 C29 C32 C53 4.83(19)
C28 C29 C32 C53 150.04(13)
C29 C32 C33 C34 6.0(2)
C53 C32 C33 C34 -139.02(13)
C29 C32 C33 C62 142.99(13)
C53 C32 C33 C62 -2.05(15)
C62 C33 C34 C31 -138.91(14)
C32 C33 C34 C31 -7.0(2)
C62 C33 C34 C51 5.7(2)
C32 C33 C34 C51 137.57(14)
C37 C31 C34 C33 142.70(13)
C28 C31 C34 C33 -6.8(2)
C37 C31 C34 C51 -5.45(15)
C28 C31 C34 C51 -154.92(12)
C32 C29 C35 C72 -6.7(2)
C28 C29 C35 C72 -155.98(12)
C32 C29 C35 C36 139.79(15)
C28 C29 C35 C36 -9.53(16)
C39 C30 C36 C42 6.5(2)
C28 C30 C36 C42 155.51(13)
C39 C30 C36 C35 -140.07(15)
C28 C30 C36 C35 8.98(19)
C72 C35 C36 C42 0.3(2)
C29 C35 C36 C42 -146.99(13)
C72 C35 C36 C30 147.60(16)
C29 C35 C36 C30 0.3(2)
C34 C31 C37 C38 -143.30(13)
C28 C31 C37 C38 5.9(2)
C34 C31 C37 C50 5.29(15)
C28 C31 C37 C50 154.50(12)
C31 C37 C38 C44 139.73(14)
C50 C37 C38 C44 -6.0(2)
C31 C37 C38 C39 7.1(2)
C50 C37 C38 C39 -138.61(13)
C36 C30 C39 C84 -5.13(19)
C28 C30 C39 C84 -150.23(12)
C36 C30 C39 C38 135.79(14)
C28 C30 C39 C38 -9.3(2)
C37 C38 C39 C30 -5.2(2)
C44 C38 C39 C30 -143.01(13)
C37 C38 C39 C84 139.78(13)
C44 C38 C39 C84 1.99(15)
C75 C40 C41 C84 -0.1(2)
C68 C40 C41 C84 -142.02(14)
C75 C40 C41 C42 142.20(15)
C68 C40 C41 C42 0.29(16)
C30 C36 C42 C41 -4.0(2)
C35 C36 C42 C41 138.99(14)
C30 C36 C42 C45 -141.67(15)
C35 C36 C42 C45 1.3(2)
C84 C41 C42 C36 0.4(2)
C40 C41 C42 C36 -142.23(14)
C84 C41 C42 C45 142.55(13)
C40 C41 C42 C45 -0.04(16)
C37 C38 C44 C87 5.2(2)
C39 C38 C44 C87 141.56(14)
C37 C38 C44 C43 -138.52(14)
C39 C38 C44 C43 -2.12(16)
C48 C43 C44 C87 -0.6(2)
C84 C43 C44 C87 -143.14(14)
C48 C43 C44 C38 143.99(14)
C84 C43 C44 C38 1.44(16)
C36 C42 C45 C70 -1.8(2)
C41 C42 C45 C70 -143.37(14)
C36 C42 C45 C68 141.31(14)
C41 C42 C45 C68 -0.23(16)
C87 C46 C47 C76 137.60(15)
C55 C46 C47 C76 -2.1(2)
C87 C46 C47 C48 1.4(2)
C55 C46 C47 C48 -138.26(15)
C84 C43 C48 C75 0.4(2)
C44 C43 C48 C75 -137.86(16)
C84 C43 C48 C47 138.67(15)
C44 C43 C48 C47 0.4(2)
C46 C47 C48 C43 -0.8(2)
C76 C47 C48 C43 -141.99(14)
C46 C47 C48 C75 142.38(14)
C76 C47 C48 C75 1.18(16)
C87 C49 C50 C51 -138.84(15)
C54 C49 C50 C51 -0.1(2)
C87 C49 C50 C37 -0.7(2)
C54 C49 C50 C37 138.05(15)
C38 C37 C50 C49 3.8(2)
C31 C37 C50 C49 -146.41(14)
C38 C37 C50 C51 147.18(13)
C31 C37 C50 C51 -3.05(15)
C49 C50 C51 C52 0.2(2)
C37 C50 C51 C52 -142.80(13)
C49 C50 C51 C34 142.65(13)
C37 C50 C51 C34 -0.35(15)
C33 C34 C51 C52 -3.2(2)
C31 C34 C51 C52 146.20(14)
C33 C34 C51 C50 -145.82(13)
C31 C34 C51 C50 3.57(15)
C50 C51 C52 C85 -0.2(2)
C34 C51 C52 C85 -138.14(15)
C50 C51 C52 C61 138.27(15)
C34 C51 C52 C61 0.3(2)
C29 C32 C53 C60 -1.4(2)
C33 C32 C53 C60 144.79(14)
C29 C32 C53 C63 -145.00(13)
C33 C32 C53 C63 1.15(15)
C50 C49 C54 C85 0.1(2)
C87 C49 C54 C85 143.43(14)
C50 C49 C54 C55 -142.37(14)
C87 C49 C54 C55 0.95(16)
C85 C54 C55 C56 0.6(2)
C49 C54 C55 C56 142.27(14)
C85 C54 C55 C46 -141.86(14)
C49 C54 C55 C46 -0.16(16)
C47 C46 C55 C56 1.2(2)
C87 C46 C55 C56 -143.00(14)
C47 C46 C55 C54 143.56(14)
C87 C46 C55 C54 -0.70(17)
C54 C55 C56 C77 -138.33(15)
C46 C55 C56 C77 -0.3(2)
C54 C55 C56 C57 -0.4(2)
C46 C55 C56 C57 137.58(17)
C55 C56 C57 C58 -0.1(3)
C77 C56 C57 C58 142.34(19)
C55 C56 C57 C83 -142.84(15)
C77 C56 C57 C83 -0.43(16)
C83 C57 C58 C85 138.65(15)
C56 C57 C58 C85 0.4(3)
C83 C57 C58 C59 -0.3(2)
C56 C57 C58 C59 -138.54(19)
C57 C58 C59 C65 -0.4(2)
C85 C58 C59 C65 -143.72(14)
C57 C58 C59 C61 143.35(15)
C85 C58 C59 C61 -0.01(16)
C32 C53 C60 C72 -0.6(2)
C63 C53 C60 C72 138.33(14)
C32 C53 C60 C71 -138.50(14)
C63 C53 C60 C71 0.5(2)
C65 C59 C61 C62 1.9(2)
C58 C59 C61 C62 -141.34(14)
C65 C59 C61 C52 142.63(14)
C58 C59 C61 C52 -0.63(16)
C51 C52 C61 C62 -0.1(2)
C85 C52 C61 C62 142.43(14)
C51 C52 C61 C59 -141.53(14)
C85 C52 C61 C59 1.04(16)
C59 C61 C62 C33 139.07(15)
C52 C61 C62 C33 2.7(2)
C59 C61 C62 C63 -1.3(2)
C52 C61 C62 C63 -137.64(14)
C34 C33 C62 C61 -5.5(2)
C32 C33 C62 C61 -141.63(14)
C34 C33 C62 C63 138.26(14)
C32 C33 C62 C63 2.18(16)
C61 C62 C63 C64 0.3(2)
C33 C62 C63 C64 -144.64(14)
C61 C62 C63 C53 143.49(14)
C33 C62 C63 C53 -1.48(16)
C60 C53 C63 C64 0.0(2)
C32 C53 C63 C64 143.98(14)
C60 C53 C63 C62 -143.82(14)
C32 C53 C63 C62 0.20(15)
C62 C63 C64 C65 0.1(2)
C53 C63 C64 C65 -138.99(15)
C62 C63 C64 C69 138.54(15)
C53 C63 C64 C69 -0.5(2)
C61 C59 C65 C64 -1.5(2)
C58 C59 C65 C64 137.62(15)
C61 C59 C65 C66 -138.00(15)
C58 C59 C65 C66 1.1(2)
C63 C64 C65 C59 0.5(2)
C69 C64 C65 C59 -141.96(14)
C63 C64 C65 C66 141.77(14)
C69 C64 C65 C66 -0.71(16)
C59 C65 C66 C83 -1.2(2)
C64 C65 C66 C83 -141.88(14)
C59 C65 C66 C67 141.83(14)
C64 C65 C66 C67 1.14(16)
C83 C66 C67 C78 0.5(2)
C65 C66 C67 C78 -142.64(14)
C83 C66 C67 C69 141.98(14)
C65 C66 C67 C69 -1.14(16)
C70 C45 C68 C86 0.4(2)
C42 C45 C68 C86 -142.51(14)
C70 C45 C68 C40 143.28(15)
C42 C45 C68 C40 0.41(16)
C75 C40 C68 C86 0.4(2)
C41 C40 C68 C86 142.35(14)
C75 C40 C68 C45 -142.42(14)
C41 C40 C68 C45 -0.44(16)
C63 C64 C69 C71 0.7(2)
C65 C64 C69 C71 143.46(15)
C63 C64 C69 C67 -142.80(15)
C65 C64 C69 C67 0.01(16)
C78 C67 C69 C71 -1.0(2)
C66 C67 C69 C71 -142.89(14)
C78 C67 C69 C64 142.60(14)
C66 C67 C69 C64 0.69(16)
C68 C45 C70 C72 -138.05(14)
C42 C45 C70 C72 0.7(2)
C68 C45 C70 C73 -0.6(2)
C42 C45 C70 C73 138.21(16)
C64 C69 C71 C60 -0.2(2)
C67 C69 C71 C60 138.55(15)
C64 C69 C71 C73 -138.27(15)
C67 C69 C71 C73 0.5(2)
C53 C60 C71 C69 -0.3(2)
C72 C60 C71 C69 -142.32(14)
C53 C60 C71 C73 142.12(14)
C72 C60 C71 C73 0.14(16)
C29 C35 C72 C60 4.7(2)
C36 C35 C72 C60 -138.27(14)
C29 C35 C72 C70 141.56(14)
C36 C35 C72 C70 -1.4(2)
C53 C60 C72 C35 -1.0(2)
C71 C60 C72 C35 141.28(14)
C53 C60 C72 C70 -142.32(14)
C71 C60 C72 C70 -0.04(16)
C45 C70 C72 C35 0.9(2)
C73 C70 C72 C35 -141.06(14)
C45 C70 C72 C60 141.85(14)
C73 C70 C72 C60 -0.08(16)
C69 C71 C73 C74 0.1(2)
C60 C71 C73 C74 -142.38(14)
C69 C71 C73 C70 142.27(14)
C60 C71 C73 C70 -0.19(16)
C45 C70 C73 C74 0.1(2)
C72 C70 C73 C74 142.54(14)
C45 C70 C73 C71 -142.23(15)
C72 C70 C73 C71 0.17(16)
C71 C73 C74 C86 138.23(15)
C70 C73 C74 C86 0.5(2)
C71 C73 C74 C78 -0.2(2)
C70 C73 C74 C78 -137.94(16)
C41 C40 C75 C81 -137.94(15)
C68 C40 C75 C81 -0.4(2)
C41 C40 C75 C48 0.8(2)
C68 C40 C75 C48 138.33(15)
C43 C48 C75 C40 -0.9(2)
C47 C48 C75 C40 -143.69(15)
C43 C48 C75 C81 141.94(15)
C47 C48 C75 C81 -0.81(16)
C46 C47 C76 C77 2.0(2)
C48 C47 C76 C77 142.56(14)
C46 C47 C76 C81 -141.67(15)
C48 C47 C76 C81 -1.11(17)
C81 C76 C77 C82 0.8(2)
C47 C76 C77 C82 -138.65(15)
C81 C76 C77 C56 138.35(15)
C47 C76 C77 C56 -1.1(2)
C55 C56 C77 C76 0.3(2)
C57 C56 C77 C76 -141.95(14)
C55 C56 C77 C82 142.19(14)
C57 C56 C77 C82 -0.03(16)
C66 C67 C78 C74 138.12(15)
C69 C67 C78 C74 0.9(2)
C66 C67 C78 C80 -1.0(2)
C69 C67 C78 C80 -138.22(15)
C73 C74 C78 C67 -0.3(2)
C86 C74 C78 C67 -143.26(14)
C73 C74 C78 C80 142.98(14)
C86 C74 C78 C80 0.02(16)
C67 C78 C80 C82 1.5(2)
C74 C78 C80 C82 -141.99(14)
C67 C78 C80 C79 143.22(14)
C74 C78 C80 C79 -0.28(16)
C81 C79 C80 C82 -0.7(2)
C86 C79 C80 C82 142.14(14)
C81 C79 C80 C78 -142.37(14)
C86 C79 C80 C78 0.44(16)
C86 C79 C81 C76 -137.92(15)
C80 C79 C81 C76 0.1(2)
C86 C79 C81 C75 0.0(2)
C80 C79 C81 C75 138.06(15)
C77 C76 C81 C79 -0.2(2)
C47 C76 C81 C79 143.13(14)
C77 C76 C81 C75 -142.71(14)
C47 C76 C81 C75 0.61(17)
C40 C75 C81 C79 0.2(2)
C48 C75 C81 C79 -142.48(15)
C40 C75 C81 C76 142.81(15)
C48 C75 C81 C76 0.13(16)
C78 C80 C82 C77 138.36(15)
C79 C80 C82 C77 1.3(2)
C78 C80 C82 C83 -1.5(2)
C79 C80 C82 C83 -138.64(15)
C76 C77 C82 C80 -1.3(2)
C56 C77 C82 C80 -143.59(14)
C76 C77 C82 C83 142.76(14)
C56 C77 C82 C83 0.48(16)
C65 C66 C83 C82 138.25(15)
C67 C66 C83 C82 -0.5(2)
C65 C66 C83 C57 0.5(2)
C67 C66 C83 C57 -138.23(15)
C80 C82 C83 C66 1.0(2)
C77 C82 C83 C66 -143.04(14)
C80 C82 C83 C57 143.34(14)
C77 C82 C83 C57 -0.74(16)
C58 C57 C83 C66 0.2(2)
C56 C57 C83 C66 142.97(14)
C58 C57 C83 C82 -142.01(15)
C56 C57 C83 C82 0.72(15)
C42 C41 C84 C43 -138.25(14)
C40 C41 C84 C43 -0.4(2)
C42 C41 C84 C39 0.8(2)
C40 C41 C84 C39 138.69(14)
C48 C43 C84 C41 0.2(2)
C44 C43 C84 C41 143.26(14)
C48 C43 C84 C39 -143.22(14)
C44 C43 C84 C39 -0.19(16)
C30 C39 C84 C41 1.6(2)
C38 C39 C84 C41 -144.37(13)
C30 C39 C84 C43 144.90(13)
C38 C39 C84 C43 -1.11(16)
C55 C54 C85 C58 -0.2(2)
C49 C54 C85 C58 -137.49(15)
C55 C54 C85 C52 137.14(16)
C49 C54 C85 C52 -0.1(2)
C57 C58 C85 C54 -0.3(2)
C59 C58 C85 C54 142.88(14)
C57 C58 C85 C52 -142.51(16)
C59 C58 C85 C52 0.66(16)
C51 C52 C85 C54 0.2(2)
C61 C52 C85 C54 -142.67(14)
C51 C52 C85 C58 141.82(14)
C61 C52 C85 C58 -1.05(16)
C45 C68 C86 C74 0.3(2)
C40 C68 C86 C74 -137.85(15)
C45 C68 C86 C79 137.95(15)
C40 C68 C86 C79 -0.2(2)
C73 C74 C86 C68 -0.7(2)
C78 C74 C86 C68 142.05(15)
C73 C74 C86 C79 -142.48(14)
C78 C74 C86 C79 0.26(16)
C81 C79 C86 C68 0.0(2)
C80 C79 C86 C68 -142.48(15)
C81 C79 C86 C74 142.03(15)
C80 C79 C86 C74 -0.43(16)
C38 C44 C87 C46 -138.72(15)
C43 C44 C87 C46 1.2(2)
C38 C44 C87 C49 -2.0(2)
C43 C44 C87 C49 137.94(15)
C47 C46 C87 C44 -1.6(2)
C55 C46 C87 C44 142.07(14)
C47 C46 C87 C49 -142.42(15)
C55 C46 C87 C49 1.29(16)
C50 C49 C87 C44 -0.2(2)
C54 C49 C87 C44 -142.90(14)
C50 C49 C87 C46 141.27(14)
C54 C49 C87 C46 -1.39(16)
C93 C88 C89 C90 -0.1(2)
C94 C88 C89 C90 178.94(16)
C88 C89 C90 C91 -1.1(2)
C89 C90 C91 C92 1.1(2)
C90 C91 C92 C93 0.0(2)
C91 C92 C93 C88 -1.2(2)
C89 C88 C93 C92 1.2(2)
C94 C88 C93 C92 -177.82(16)
C100 C95 C96 C97 0.5(2)
C101 C95 C96 C97 -179.84(15)
C95 C96 C97 C98 -0.3(3)
C96 C97 C98 C99 -0.3(3)
C97 C98 C99 C100 0.6(3)
C98 C99 C100 C95 -0.4(2)
C96 C95 C100 C99 -0.2(2)
C101 C95 C100 C99 -179.82(14)
N2 C1 C128 C131 127.78(16)
N1 C1 C128 C131 -49.2(3)
N2 C1 C128 C129 3.4(3)
N1 C1 C128 C129 -173.66(12)
C28 C1 C128 C129 60(6)
N2 C1 C128 C130 -107.05(19)
N1 C1 C128 C130 75.9(2)
C131 C128 C129 C132 -19.9
C130 C128 C129 C132 -134.1
C1 C128 C129 C132 108.2(2)
C131 C128 C129 C135 128.4
C130 C128 C129 C135 14.2
C1 C128 C129 C135 -103.5(2)
C131 C128 C130 C139 19.8
C129 C128 C130 C139 134.1
C1 C128 C130 C139 -109.1(3)
C131 C128 C130 C136 -128.2
C129 C128 C130 C136 -13.9
C1 C128 C130 C136 102.9(3)
C129 C128 C131 C137 -126.4
C130 C128 C131 C137 -18.1
C1 C128 C131 C137 108.5(3)
C129 C128 C131 C134 18.8
C130 C128 C131 C134 127.1
C1 C128 C131 C134 -106.3(3)
C135 C129 C132 C133 -137.2
C128 C129 C132 C133 8.4
C135 C129 C132 C153 3.9
C128 C129 C132 C153 149.5
C129 C132 C133 C134 6.0
C153 C132 C133 C134 -138.9
C129 C132 C133 C162 143.0
C153 C132 C133 C162 -1.9
C132 C133 C134 C131 -6.5
C162 C133 C134 C131 -138.8
C132 C133 C134 C151 138.1
C162 C133 C134 C151 5.9
C137 C131 C134 C133 142.2
C128 C131 C134 C133 -7.3
C137 C131 C134 C151 -5.5
C128 C131 C134 C151 -155.0
C132 C129 C135 C172 -6.0
C128 C129 C135 C172 -156.2
C132 C129 C135 C136 139.9
C128 C129 C135 C136 -10.3
C139 C130 C136 C142 6.2
C128 C130 C136 C142 155.6
C139 C130 C136 C135 -140.8
C128 C130 C136 C135 8.6
C172 C135 C136 C142 0.6
C129 C135 C136 C142 -146.2
C172 C135 C136 C130 147.9
C129 C135 C136 C130 1.1
C134 C131 C137 C138 -142.9
C128 C131 C137 C138 6.1
C134 C131 C137 C150 5.3
C128 C131 C137 C150 154.2
C131 C137 C138 C144 140.2
C150 C137 C138 C144 -4.8
C131 C137 C138 C139 6.8
C150 C137 C138 C139 -138.2
C136 C130 C139 C184 -4.7
C128 C130 C139 C184 -150.5
C136 C130 C139 C138 136.2
C128 C130 C139 C138 -9.5
C137 C138 C139 C130 -5.0
C144 C138 C139 C130 -142.7
C137 C138 C139 C184 140.0
C144 C138 C139 C184 2.3
C175 C140 C141 C184 0.5
C168 C140 C141 C184 -142.0
C175 C140 C141 C142 142.8
C168 C140 C141 C142 0.3
C130 C136 C142 C141 -4.2
C135 C136 C142 C141 138.8
C130 C136 C142 C145 -142.3
C135 C136 C142 C145 0.7
C184 C141 C142 C136 0.6
C140 C141 C142 C136 -142.0
C184 C141 C142 C145 142.5
C140 C141 C142 C145 -0.2
C137 C138 C144 C187 4.3
C139 C138 C144 C187 141.1
C137 C138 C144 C143 -139.3
C139 C138 C144 C143 -2.5
C148 C143 C144 C187 -0.1
C184 C143 C144 C187 -142.6
C148 C143 C144 C138 144.2
C184 C143 C144 C138 1.7
C136 C142 C145 C170 -1.2
C141 C142 C145 C170 -143.3
C136 C142 C145 C168 142.1
C141 C142 C145 C168 0.0
C155 C146 C147 C148 -137.0
C187 C146 C147 C148 1.6
C155 C146 C147 C176 -0.5
C187 C146 C147 C176 138.1
C144 C143 C148 C147 0.6
C184 C143 C148 C147 138.8
C144 C143 C148 C175 -138.2
C184 C143 C148 C175 0.0
C146 C147 C148 C143 -1.4
C176 C147 C148 C143 -142.1
C146 C147 C148 C175 141.7
C176 C147 C148 C175 0.9
C187 C149 C150 C151 -139.1
C154 C149 C150 C151 -0.2
C187 C149 C150 C137 -1.1
C154 C149 C150 C137 137.8
C138 C137 C150 C149 3.4
C131 C137 C150 C149 -146.3
C138 C137 C150 C151 146.5
C131 C137 C150 C151 -3.2
C149 C150 C151 C152 -0.1
C137 C150 C151 C152 -143.1
C149 C150 C151 C134 142.7
C137 C150 C151 C134 -0.2
C133 C134 C151 C152 -4.1
C131 C134 C151 C152 145.4
C133 C134 C151 C150 -146.1
C131 C134 C151 C150 3.4
C150 C151 C152 C185 0.1
C134 C151 C152 C185 -137.2
C150 C151 C152 C161 138.7
C134 C151 C152 C161 1.4
C129 C132 C153 C160 -0.2
C133 C132 C153 C160 145.3
C129 C132 C153 C163 -144.8
C133 C132 C153 C163 0.7
C150 C149 C154 C185 0.6
C187 C149 C154 C185 144.0
C150 C149 C154 C155 -142.0
C187 C149 C154 C155 1.4
C185 C154 C155 C156 1.5
C149 C154 C155 C156 142.3
C185 C154 C155 C146 -141.3
C149 C154 C155 C146 -0.5
C147 C146 C155 C156 -0.1
C187 C146 C155 C156 -143.3
C147 C146 C155 C154 142.7
C187 C146 C155 C154 -0.5
C154 C155 C156 C157 -0.7
C146 C155 C156 C157 138.2
C154 C155 C156 C177 -138.7
C146 C155 C156 C177 0.2
C155 C156 C157 C158 -0.8
C177 C156 C157 C158 141.3
C155 C156 C157 C183 -143.2
C177 C156 C157 C183 -1.0
C183 C157 C158 C159 0.4
C156 C157 C158 C159 -137.5
C183 C157 C158 C185 139.4
C156 C157 C158 C185 1.5
C157 C158 C159 C165 -1.0
C185 C158 C159 C165 -143.5
C157 C158 C159 C161 143.0
C185 C158 C159 C161 0.6
C163 C153 C160 C172 137.9
C132 C153 C160 C172 -1.7
C163 C153 C160 C171 0.7
C132 C153 C160 C171 -138.9
C151 C152 C161 C162 -0.7
C185 C152 C161 C162 142.2
C151 C152 C161 C159 -141.9
C185 C152 C161 C159 1.1
C165 C159 C161 C162 1.6
C158 C159 C161 C162 -141.9
C165 C159 C161 C152 142.5
C158 C159 C161 C152 -1.0
C152 C161 C162 C163 -137.3
C159 C161 C162 C163 -0.9
C152 C161 C162 C133 2.7
C159 C161 C162 C133 139.1
C134 C133 C162 C161 -5.4
C132 C133 C162 C161 -141.8
C134 C133 C162 C163 138.7
C132 C133 C162 C163 2.3
C160 C153 C163 C164 0.2
C132 C153 C163 C164 144.5
C160 C153 C163 C162 -143.6
C132 C153 C163 C162 0.7
C161 C162 C163 C164 -0.1
C133 C162 C163 C164 -145.0
C161 C162 C163 C153 143.0
C133 C162 C163 C153 -1.9
C153 C163 C164 C169 -1.1
C162 C163 C164 C169 138.2
C153 C163 C164 C165 -138.9
C162 C163 C164 C165 0.4
C158 C159 C165 C166 1.0
C161 C159 C165 C166 -138.4
C158 C159 C165 C164 138.1
C161 C159 C165 C164 -1.3
C163 C164 C165 C159 0.3
C169 C164 C165 C159 -142.4
C163 C164 C165 C166 141.8
C169 C164 C165 C166 -0.8
C159 C165 C166 C183 -0.4
C164 C165 C166 C183 -141.4
C159 C165 C166 C167 142.2
C164 C165 C166 C167 1.2
C183 C166 C167 C178 0.4
C165 C166 C167 C178 -142.5
C183 C166 C167 C169 141.7
C165 C166 C167 C169 -1.1
C170 C145 C168 C186 0.0
C142 C145 C168 C186 -142.4
C170 C145 C168 C140 142.6
C142 C145 C168 C140 0.2
C175 C140 C168 C186 0.6
C141 C140 C168 C186 142.3
C175 C140 C168 C145 -142.0
C141 C140 C168 C145 -0.3
C163 C164 C169 C171 1.2
C165 C164 C169 C171 143.7
C163 C164 C169 C167 -142.3
C165 C164 C169 C167 0.1
C178 C167 C169 C171 -1.2
C166 C167 C169 C171 -143.1
C178 C167 C169 C164 142.5
C166 C167 C169 C164 0.6
C168 C145 C170 C172 -137.7
C142 C145 C170 C172 0.6
C168 C145 C170 C173 0.6
C142 C145 C170 C173 138.8
C164 C169 C171 C173 -138.3
C167 C169 C171 C173 0.9
C164 C169 C171 C160 -0.3
C167 C169 C171 C160 139.0
C153 C160 C171 C169 -0.6
C172 C160 C171 C169 -142.7
C153 C160 C171 C173 142.2
C172 C160 C171 C173 0.1
C136 C135 C172 C170 -1.3
C129 C135 C172 C170 141.1
C136 C135 C172 C160 -138.3
C129 C135 C172 C160 4.1
C145 C170 C172 C135 0.7
C173 C170 C172 C135 -141.2
C145 C170 C172 C160 141.5
C173 C170 C172 C160 -0.5
C153 C160 C172 C135 -0.3
C171 C160 C172 C135 141.5
C153 C160 C172 C170 -141.6
C171 C160 C172 C170 0.2
C169 C171 C173 C174 -0.2
C160 C171 C173 C174 -142.3
C169 C171 C173 C170 141.6
C160 C171 C173 C170 -0.4
C145 C170 C173 C174 -1.2
C172 C170 C173 C174 142.2
C145 C170 C173 C171 -142.8
C172 C170 C173 C171 0.5
C171 C173 C174 C186 138.2
C170 C173 C174 C186 1.2
C171 C173 C174 C178 -0.2
C170 C173 C174 C178 -137.2
C168 C140 C175 C148 137.7
C141 C140 C175 C148 -0.1
C168 C140 C175 C181 -0.7
C141 C140 C175 C181 -138.5
C143 C148 C175 C140 -0.2
C147 C148 C175 C140 -143.1
C143 C148 C175 C181 142.5
C147 C148 C175 C181 -0.4
C146 C147 C176 C177 1.1
C148 C147 C176 C177 142.6
C146 C147 C176 C181 -142.5
C148 C147 C176 C181 -1.1
C181 C176 C177 C182 1.7
C147 C176 C177 C182 -137.7
C181 C176 C177 C156 138.3
C147 C176 C177 C156 -1.1
C155 C156 C177 C176 0.4
C157 C156 C177 C176 -141.6
C155 C156 C177 C182 142.7
C157 C156 C177 C182 0.7
C169 C167 C178 C180 -138.5
C166 C167 C178 C180 -1.2
C169 C167 C178 C174 0.8
C166 C167 C178 C174 138.0
C173 C174 C178 C167 -0.1
C186 C174 C178 C167 -143.1
C173 C174 C178 C180 143.3
C186 C174 C178 C180 0.2
C167 C178 C180 C182 2.0
C174 C178 C180 C182 -141.7
C167 C178 C180 C179 143.3
C174 C178 C180 C179 -0.4
C181 C179 C180 C182 0.1
C186 C179 C180 C182 142.4
C181 C179 C180 C178 -141.8
C186 C179 C180 C178 0.5
C180 C179 C181 C176 -0.7
C186 C179 C181 C176 -138.7
C180 C179 C181 C175 137.2
C186 C179 C181 C175 -0.8
C177 C176 C181 C179 -0.3
C147 C176 C181 C179 143.4
C177 C176 C181 C175 -142.8
C147 C176 C181 C175 0.8
C140 C175 C181 C179 0.9
C148 C175 C181 C179 -142.5
C140 C175 C181 C176 143.1
C148 C175 C181 C176 -0.3
C178 C180 C182 C177 138.5
C179 C180 C182 C177 1.3
C178 C180 C182 C183 -1.9
C179 C180 C182 C183 -139.0
C176 C177 C182 C180 -2.2
C156 C177 C182 C180 -144.1
C176 C177 C182 C183 141.8
C156 C177 C182 C183 -0.1
C165 C166 C183 C182 137.9
C167 C166 C183 C182 -0.2
C165 C166 C183 C157 -0.2
C167 C166 C183 C157 -138.3
C180 C182 C183 C166 1.0
C177 C182 C183 C166 -142.8
C180 C182 C183 C157 143.2
C177 C182 C183 C157 -0.6
C158 C157 C183 C166 0.2
C156 C157 C183 C166 143.4
C158 C157 C183 C182 -142.2
C156 C157 C183 C182 1.0
C142 C141 C184 C139 0.8
C140 C141 C184 C139 138.6
C142 C141 C184 C143 -138.5
C140 C141 C184 C143 -0.7
C130 C139 C184 C141 1.4
C138 C139 C184 C141 -144.7
C130 C139 C184 C143 144.8
C138 C139 C184 C143 -1.2
C148 C143 C184 C141 0.4
C144 C143 C184 C141 143.5
C148 C143 C184 C139 -143.4
C144 C143 C184 C139 -0.3
C155 C154 C185 C152 136.4
C149 C154 C185 C152 -0.7
C155 C154 C185 C158 -0.8
C149 C154 C185 C158 -137.9
C151 C152 C185 C154 0.3
C161 C152 C185 C154 -142.3
C151 C152 C185 C158 142.0
C161 C152 C185 C158 -0.7
C157 C158 C185 C154 -0.7
C159 C158 C185 C154 142.8
C157 C158 C185 C152 -143.4
C159 C158 C185 C152 0.1
C145 C168 C186 C174 0.0
C140 C168 C186 C174 -137.9
C145 C168 C186 C179 137.4
C140 C168 C186 C179 -0.5
C173 C174 C186 C168 -0.6
C178 C174 C186 C168 142.1
C173 C174 C186 C179 -142.6
C178 C174 C186 C179 0.1
C181 C179 C186 C168 0.7
C180 C179 C186 C168 -142.2
C181 C179 C186 C174 142.5
C180 C179 C186 C174 -0.4
C138 C144 C187 C149 -2.0
C143 C144 C187 C149 137.4
C138 C144 C187 C146 -139.0
C143 C144 C187 C146 0.4
C150 C149 C187 C144 0.4
C154 C149 C187 C144 -142.9
C150 C149 C187 C146 141.7
C154 C149 C187 C146 -1.7
C147 C146 C187 C144 -1.2
C155 C146 C187 C144 142.6
C147 C146 C187 C149 -142.5
C155 C146 C187 C149 1.3
